data_7717452
loop_
_publ_author_name
'Saito, Shohei'
'Kawamura, Kenta'
'Sato, Naoto'
'Matsuno, Takamichi'
'Wada, Hiroaki'
'Kuroda, Kazuyuki'
'Shimojima, Atsushi'

_publ_section_title
;
 Titanosiloxanes consisting of tetrahedrally coordinated Ti cores and
 branched siloxane cages.
;
_journal_issue 48
_journal_name_full 'Dalton transactions (Cambridge, England : 2003)'
_journal_page_first 19093
_journal_page_last 19096
_journal_paper_doi 10.1039/d4dt02848a
_journal_volume 53
_journal_year 2024
_chemical_formula_moiety 'C112 H252 O52 Si32 Ti'
_chemical_formula_sum 'C112 H252 O52 Si32 Ti'
_chemical_formula_weight 3377.90
_chemical_name_systematic
'tetrakis[pentacyclo[9.5.1.1 3,9 .1 5,15 .1 7,13]octasiloxane-3,5,7,9,11,13,15-heptakis(2-methylpropyl)-1-yloxy]titanium(IV)'
_space_group_crystal_system monoclinic
_space_group_IT_number 14
_space_group_name_Hall '-P 2ybc'
_space_group_name_H-M_alt 'P 1 21/c 1'
_atom_sites_solution_hydrogens geom
_atom_sites_solution_primary direct
_audit_creation_date 2017-12-27
_audit_creation_method
;
Olex2 1.2
(compiled 2017.08.10 svn.r3458 for OlexSys, GUI svn.r5381)
;
_audit_update_record
;
2024-10-06 deposited with the CCDC.	2024-11-07 downloaded from the CCDC.
;
_cell_angle_alpha 90
_cell_angle_beta 90.158(3)
_cell_angle_gamma 90
_cell_formula_units_Z 4
_cell_length_a 20.4538(7)
_cell_length_b 21.7114(6)
_cell_length_c 42.2709(12)
_cell_measurement_reflns_used 25463
_cell_measurement_temperature 223
_cell_measurement_theta_max 20.1870
_cell_measurement_theta_min 1.9240
_cell_volume 18771.6(10)
_computing_cell_refinement 'CrysAlisPro 1.171.39.33c (Rigaku OD, 2017)'
_computing_data_collection 'CrysAlisPro 1.171.39.33c (Rigaku OD, 2017)'
_computing_data_reduction 'CrysAlisPro 1.171.39.33c (Rigaku OD, 2017)'
_computing_molecular_graphics 'Olex2 (Dolomanov et al., 2009)'
_computing_publication_material 'Olex2 (Dolomanov et al., 2009)'
_computing_structure_refinement 'ShelXL (Sheldrick, 2015)'
_computing_structure_solution 'ShelXS (Sheldrick, 2008)'
_diffrn_ambient_temperature 223
_diffrn_detector 'Rigaku HyPix-6000 area detector'
_diffrn_detector_area_resol_mean 10.0
_diffrn_detector_type 'HPC area detector'
_diffrn_measured_fraction_theta_full 0.999
_diffrn_measured_fraction_theta_max 0.991
_diffrn_measurement_details
;
List of Runs (angles in degrees, time in seconds):

  # Type    Start    End  Width  t~exp~   \w     \q     \k     \f   Frames
#--------------------------------------------------------------------------
  1  \w    -37.00 -10.78   0.38   72.42    --  -12.80 -15.00-105.00   69
  2  \w    -48.00 -20.64   0.38   72.42    --   13.80  15.00  63.00   72
  3  \w     -2.00  44.36   0.38   72.42    --  -12.80  77.00 -60.00  122
  4  \w    -32.00   7.14   0.38   72.42    --  -12.80 -82.00 -30.00  103
  5  \w    -47.00  26.72   0.38   72.42    --  -12.80 -77.00-120.00  194
  6  \w    -16.00  39.10   0.38   72.42    --  -12.80  82.00-180.00  145
  7  \w    -37.00 -12.68   0.38   72.42    --  -12.80 -82.00 -60.00   64
  8  \w    -11.00  14.08   0.38   72.50    --   13.90 -15.00-105.00   66
  9  \w    -18.00  34.06   0.38   72.50    --  -12.90  82.00-120.00  137
 10  \w    -56.00 -48.78   0.38   72.50    --  -12.90  82.00-120.00   19
;
_diffrn_measurement_device 'four-circle diffractometer'
_diffrn_measurement_device_type 'Rigaku XtaLAB Synergy-R'
_diffrn_measurement_method '\w scans'
_diffrn_orient_matrix_type 'CrysAlisPro convention (1999,Acta A55,543-557)'
_diffrn_orient_matrix_UB_11 0.0332034000
_diffrn_orient_matrix_UB_12 -0.0060158000
_diffrn_orient_matrix_UB_13 0.0037756000
_diffrn_orient_matrix_UB_21 0.0082752000
_diffrn_orient_matrix_UB_22 0.0022262000
_diffrn_orient_matrix_UB_23 -0.0162428000
_diffrn_orient_matrix_UB_31 0.0056401000
_diffrn_orient_matrix_UB_32 0.0320305000
_diffrn_orient_matrix_UB_33 0.0018689000
_diffrn_radiation_monochromator 'multi-layer mirror optics'
_diffrn_radiation_probe x-ray
_diffrn_radiation_type MoK\a
_diffrn_radiation_wavelength 0.71073
_diffrn_reflns_av_R_equivalents 0.0609
_diffrn_reflns_av_unetI/netI 0.0664
_diffrn_reflns_Laue_measured_fraction_full 0.999
_diffrn_reflns_Laue_measured_fraction_max 0.991
_diffrn_reflns_limit_h_max 24
_diffrn_reflns_limit_h_min -24
_diffrn_reflns_limit_k_max 26
_diffrn_reflns_limit_k_min -26
_diffrn_reflns_limit_l_max 50
_diffrn_reflns_limit_l_min -50
_diffrn_reflns_number 133642
_diffrn_reflns_point_group_measured_fraction_full 0.999
_diffrn_reflns_point_group_measured_fraction_max 0.991
_diffrn_reflns_theta_full 25.242
_diffrn_reflns_theta_max 25.350
_diffrn_reflns_theta_min 1.927
_diffrn_source 'rotating anode X-ray generator'
_diffrn_source_type PhotonJet-R
_exptl_absorpt_coefficient_mu 0.318
_exptl_absorpt_correction_T_max 1.000
_exptl_absorpt_correction_T_min 0.875
_exptl_absorpt_correction_type multi-scan
_exptl_absorpt_process_details
;
CrysAlisPro 1.171.39.33c (Rigaku Oxford Diffraction, 2017)
Empirical absorption correction using spherical harmonics,
 implemented in SCALE3 ABSPACK scaling algorithm.
;
_exptl_crystal_colour colourless
_exptl_crystal_colour_primary colourless
_exptl_crystal_density_diffrn 1.195
_exptl_crystal_description block
_exptl_crystal_F_000 7240
_exptl_crystal_size_max 0.194
_exptl_crystal_size_mid 0.116
_exptl_crystal_size_min 0.1
_refine_diff_density_max 0.756
_refine_diff_density_min -0.896
_refine_diff_density_rms 0.102
_refine_ls_extinction_method none
_refine_ls_goodness_of_fit_ref 1.325
_refine_ls_hydrogen_treatment constr
_refine_ls_matrix_type full
_refine_ls_number_parameters 1720
_refine_ls_number_reflns 33639
_refine_ls_number_restraints 1395
_refine_ls_restrained_S_all 8.605
_refine_ls_R_factor_all 0.2066
_refine_ls_R_factor_gt 0.1399
_refine_ls_shift/su_max 0.004
_refine_ls_shift/su_mean 0.000
_refine_ls_structure_factor_coef Fsqd
_refine_ls_weighting_details 'w=1/[\s^2^(Fo^2^)+(0.2000P)^2^] where P=(Fo^2^+2Fc^2^)/3'
_refine_ls_weighting_scheme calc
_refine_ls_wR_factor_gt 0.3672
_refine_ls_wR_factor_ref 0.4126
_reflns_Friedel_coverage 0.000
_reflns_number_gt 15571
_reflns_number_total 33639
_reflns_threshold_expression 'I > 2\s(I)'
_cod_data_source_file d4dt02848a2.cif
_cod_data_source_block sx17128
_cod_depositor_comments 'Adding full bibliography for 7717452.cif.'
_cod_database_code 7717452
_shelx_shelxl_version_number 2017/1
_chemical_oxdiff_formula 'Ti C112 H252 Si32 O52'
_chemical_oxdiff_usercomment 'C112 H252 O52 Si32 Ti'
_shelx_space_group_comment
;
The symmetry employed for this shelxl refinement is uniquely defined
by the following loop, which should always be used as a source of
symmetry information in preference to the above space-group names.
They are only intended as comments.
;
_shelx_estimated_absorpt_t_max 0.969
_shelx_estimated_absorpt_t_min 0.941
_reflns_odcompleteness_completeness 97.64
_reflns_odcompleteness_iscentric 1
_reflns_odcompleteness_theta 25.30
_olex2_refinement_description
;
1. Twinned data refinement
 Scales: 0.6846(17)
 0.3154(17)
2. Fixed Uiso
 At 1.2 times of:
  All C(H) groups, All C(H,H) groups, All C(H,H,H,H) groups
 At 1.5 times of:
  All C(H,H,H) groups
3. Restrained distances
 C98-C99
 1.54 with sigma of 0.02
 C33-C34
 1.54 with sigma of 0.02
 C35-C34
 1.54 with sigma of 0.02
 C101-C102
 1.54 with sigma of 0.02
 C102-C103
 1.54 with sigma of 0.02
 C79-C78 = C77-C80
 1.54 with sigma of 0.02
 C100-C98
 1.54 with sigma of 0.02
 C25-C26 = C27-C28
 1.54 with sigma of 0.02
 C65-C66
 1.54 with sigma of 0.02
 C68-C66 = C66-C67
 1.54 with sigma of 0.02
 C104-C102
 1.54 with sigma of 0.02
 C110-C112
 1.54 with sigma of 0.02
 C94-C96
 1.54 with sigma of 0.02
 C89-C90
 1.54 with sigma of 0.02
 C82-C83
 1.54 with sigma of 0.02
 C82-C84
 1.54 with sigma of 0.02
 C53-C54
 1.54 with sigma of 0.02
 C54-C56
 1.54 with sigma of 0.02
 C54-C55
 1.54 with sigma of 0.02
 C110-C111
 1.54 with sigma of 0.001
 C109-C110 = C111-C112
 1.54 with sigma of 0.02
 C81-C82
 1.54 with sigma of 0.02
 C22-C21
 1.54 with sigma of 0.02
 C90-C91
 1.54 with sigma of 0.01
 C24-C22
 1.54 with sigma of 0.01
 C52-C50
 1.54 with sigma of 0.02
 C50-C51
 1.54 with sigma of 0.02
 C49-C50
 1.54 with sigma of 0.02
 C88-C86
 1.54 with sigma of 0.02
 C86-C87
 1.54 with sigma of 0.02
 C85-C86
 1.54 with sigma of 0.02
 C44-C42
 1.54 with sigma of 0.001
 C73-C74
 1.54 with sigma of 0.02
 C74-C76
 1.54 with sigma of 0.02
 C69-C70
 1.54 with sigma of 0.02
 C71-C70
 1.54 with sigma of 0.02
 C72-C70
 1.54 with sigma of 0.02
 C95-C94
 1.54 with sigma of 0.02
 C10-C12
 1.54 with sigma of 0.02
 C11-C10
 1.54 with sigma of 0.02
 C10-C9
 1.54 with sigma of 0.02
 C5-C6 = C7-C8
 1.54 with sigma of 0.001
 C42-C43
 1.54 with sigma of 0.001
 C45-C46 = C47-C48
 1.54 with sigma of 0.001
 C61-C62
 1.54 with sigma of 0.02
 C63-C62
 1.54 with sigma of 0.02
 C62-C64
 1.54 with sigma of 0.02
 C64A-C62
 1.54 with sigma of 0.02
 C37-C38
 1.54 with sigma of 0.02
 C38-C39
 1.54 with sigma of 0.02
 C38-C40
 1.54 with sigma of 0.02
 C40A-C38
 1.54 with sigma of 0.02
 Si10-C29
 1.87 with sigma of 0.02
 C30A-C29A
 1.54 with sigma of 0.02
 Si10-C29A
 1.87 with sigma of 0.02
 C31A-C30A = C32A-C30A
 1.54 with sigma of 0.02
 C32-C30 = C31-C30 = C30-C29
 1.54 with sigma of 0.02
 C20A-C18A = C20-C18 = C19A-C18A = C19-C18 = C18-C17 = C18A-C17
 1.54 with sigma of 0.02
 C1B-C105 = C106-C105
 1.54 with sigma of 0.02
 C105-C106 = C108-C107
 1.54 with sigma of 0.02
 C1B-C1A = C1B-C1C
 1.54 with sigma of 0.02
 C99-C97
 2.4 with sigma of 0.04
 C33-C36
 2.4 with sigma of 0.04
 C35-C36
 2.4 with sigma of 0.04
 C35-C33
 2.4 with sigma of 0.04
 C101-C103
 2.4 with sigma of 0.04
 C77-C79
 2.4 with sigma of 0.04
 C37-C39
 2.4 with sigma of 0.04
 C79-C80
 2.4 with sigma of 0.04
 C77-C80
 2.4 with sigma of 0.001
 C89-C92
 2.4 with sigma of 0.04
 C112-C109
 2.4 with sigma of 0.04
 C100-C97
 2.4 with sigma of 0.04
 C100-C99
 2.4 with sigma of 0.04
 C25-C28
 2.4 with sigma of 0.04
 C25-C27
 2.4 with sigma of 0.04
 C28-C27
 2.4 with sigma of 0.001
 C65-C68
 2.4 with sigma of 0.04
 C67-C65
 2.4 with sigma of 0.04
 C65-C67
 2.4 with sigma of 0.04
 C68-C67
 2.4 with sigma of 0.04
 C66-Si20
 3 with sigma of 0.04
 C101-C104
 2.4 with sigma of 0.04
 C104-C103
 2.4 with sigma of 0.04
 C96-C93
 2.4 with sigma of 0.04
 C84-C83
 2.4 with sigma of 0.04
 C53-C56
 2.4 with sigma of 0.04
 C53-C55
 2.4 with sigma of 0.04
 C55-C56
 2.4 with sigma of 0.04
 C109-C111
 2.4 with sigma of 0.04
 C111-C112
 2.4 with sigma of 0.001
 C61-C63
 2.4 with sigma of 0.04
 C81-C83
 2.4 with sigma of 0.04
 C81-C84
 2.4 with sigma of 0.04
 C21-C23
 2.4 with sigma of 0.04
 C89-C91
 2.4 with sigma of 0.04
 C92-C91
 2.4 with sigma of 0.04
 C24-C21
 2.4 with sigma of 0.04
 C24-C23
 2.4 with sigma of 0.04
 C49-C51
 2.4 with sigma of 0.04
 C52-C51
 2.4 with sigma of 0.04
 C52-C49
 2.4 with sigma of 0.04
 C87-C88
 2.4 with sigma of 0.04
 C85-C88
 2.4 with sigma of 0.04
 C87-C85
 2.4 with sigma of 0.04
 C12-C11
 2.4 with sigma of 0.04
 C73-C75
 2.4 with sigma of 0.04
 C73-C76
 2.4 with sigma of 0.04
 C76-C75
 2.4 with sigma of 0.04
 C71-C69
 2.4 with sigma of 0.04
 C72-C69
 2.4 with sigma of 0.04
 C71-C72
 2.4 with sigma of 0.04
 C93-C95
 2.4 with sigma of 0.04
 C95-C96
 2.4 with sigma of 0.04
 C9-C12
 2.4 with sigma of 0.04
 C9-C11
 2.4 with sigma of 0.04
 C45-C47
 2.4 with sigma of 0.001
 C5-C7
 2.4 with sigma of 0.001
 C7-C8
 2.4 with sigma of 0.001
 C5-C8
 2.4 with sigma of 0.001
 C44-C43
 2.4 with sigma of 0.04
 C44-C41
 2.4 with sigma of 0.04
 C41-C43
 2.4 with sigma of 0.04
 Si14-C46
 2.95 with sigma of 0.04
 C47-C48
 2.4 with sigma of 0.001
 C48-C45
 2.4 with sigma of 0.001
 C61-C64
 2.4 with sigma of 0.04
 C63-C64
 2.4 with sigma of 0.04
 C37-C40
 2.4 with sigma of 0.04
 C40-C39
 2.4 with sigma of 0.04
 C30-Si10
 2.95 with sigma of 0.01
 C30A-Si10
 2.95 with sigma of 0.04
 C32A-C31A
 2.45 with sigma of 0.04
 C31A-C29A
 2.45 with sigma of 0.04
 C32A-C29A
 2.45 with sigma of 0.04
 C32-C29
 2.45 with sigma of 0.04
 C29-C31
 2.45 with sigma of 0.04
 C32-C31
 2.45 with sigma of 0.04
 C31-C29
 2.45 with sigma of 0.04
 C19A-C20A
 2.45 with sigma of 0.04
 C20-C19
 2.45 with sigma of 0.04
 C19-C17
 2.45 with sigma of 0.04
 C20-C17
 2.45 with sigma of 0.04
 C19A-C17
 2.45 with sigma of 0.04
 C20A-C17
 2.45 with sigma of 0.04
 C105-C108
 2.4 with sigma of 0.001
 C105-C107
 2.4 with sigma of 0.001
 C108-C107
 2.4 with sigma of 0.001
 C1A-C1C
 2.45 with sigma of 0.04
 C1C-C105
 2.45 with sigma of 0.04
 C1A-C105
 2.45 with sigma of 0.04
4. Uiso/Uaniso restraints and constraints
C4 \\sim C2 \\sim C3 \\sim C1: within 1.7A with sigma of 0.04 and sigma for
terminal atoms of 0.08
C15 \\sim C14 \\sim C16 \\sim C13: within 1.7A with sigma of 0.04 and sigma for
terminal atoms of 0.08
C93: within 1.7A with sigma of 0.04 and sigma for terminal atoms of 0.08
C57 \\sim C58 \\sim C60 \\sim C59: within 1.7A with sigma of 0.04 and sigma for
terminal atoms of 0.08
C33 \\sim C34 \\sim C36 \\sim C35: within 1.7A with sigma of 0.04 and sigma for
terminal atoms of 0.08
C77 \\sim C78 \\sim C80 \\sim C79: within 1.7A with sigma of 0.04 and sigma for
terminal atoms of 0.08
C100 \\sim C98 \\sim C97 \\sim C99: within 1.7A with sigma of 0.04 and sigma
for terminal atoms of 0.08
C25 \\sim C26 \\sim C27 \\sim C28: within 1.9A with sigma of 0.04 and sigma for
terminal atoms of 0.08
C101 \\sim C102 \\sim C103 \\sim C104: within 1.7A with sigma of 0.02 and sigma
for terminal atoms of 0.08
C53 \\sim C54 \\sim C56 \\sim C55: within 1.7A with sigma of 0.04 and sigma for
terminal atoms of 0.08
C109 \\sim C110 \\sim C111 \\sim C112: within 1.7A with sigma of 0.04 and sigma
for terminal atoms of 0.08
C89 \\sim C90 \\sim C92 \\sim C91: within 1.7A with sigma of 0.04 and sigma for
terminal atoms of 0.08
C22 \\sim C23 \\sim C21 \\sim C24: within 1.7A with sigma of 0.04 and sigma for
terminal atoms of 0.08
C85 \\sim C86 \\sim C88 \\sim C87: within 1.7A with sigma of 0.04 and sigma for
terminal atoms of 0.08
C73 \\sim C74 \\sim C75 \\sim C76: within 1.7A with sigma of 0.02 and sigma for
terminal atoms of 0.08
C69 \\sim C70 \\sim C72 \\sim C71: within 1.7A with sigma of 0.04 and sigma for
terminal atoms of 0.08
Si9 \\sim O18 \\sim Si13 \\sim O22 \\sim Si16 \\sim O26 \\sim Si12 \\sim O19
\\sim O16 \\sim O21 \\sim O23 \\sim Si11 \\sim O24 \\sim Si15 \\sim O25 \\sim
Si14 \\sim O17 \\sim Si10 \\sim O15 \\sim O20: within 1.7A with sigma of 0.04
and sigma for terminal atoms of 0.08
C45 \\sim C46 \\sim C48 \\sim C47: within 2A with sigma of 0.04 and sigma for
terminal atoms of 0.08
C61 \\sim C62 \\sim C63 \\sim C64 \\sim C64A: within 2A with sigma of 0.04 and
sigma for terminal atoms of 0.08
C37 \\sim C38 \\sim C39 \\sim C40 \\sim C40A: within 2A with sigma of 0.04 and
sigma for terminal atoms of 0.08
C29 \\sim C30 \\sim C31 \\sim C32 \\sim C29A \\sim C30A \\sim C31A \\sim C32A:
within 2A with sigma of 0.01 and sigma for terminal atoms of 0.01
C18 \\sim C19 \\sim C20 \\sim C18A \\sim C19A \\sim C20A: within 2A with sigma
of 0.04 and sigma for terminal atoms of 0.08
C105 \\sim C106 \\sim C108 \\sim C107: within 2A with sigma of 0.04 and sigma
for terminal atoms of 0.08
C1A \\sim C1B \\sim C1C: within 2A with sigma of 0.04 and sigma for terminal
atoms of 0.08
Uanis(Si20) = Uanis(C65) = Uanis(C66) = Uanis(C68) = Uanis(C67)
Uanis(Si24) = Uanis(C81) = Uanis(C82) = Uanis(C84) = Uanis(C83)
Uanis(Si15) = Uanis(C49) = Uanis(C50) = Uanis(C51) = Uanis(C52)
Uanis(Si28) = Uanis(C93) = Uanis(C94) = Uanis(C95) = Uanis(C96)
Uanis(Si4) = Uanis(C9) = Uanis(C10) = Uanis(C12) = Uanis(C11)
Uanis(Si3) = Uanis(C5) = Uanis(C6) = Uanis(C7) = Uanis(C8)
Uanis(Si13) = Uanis(C41) = Uanis(C42) = Uanis(C43) = Uanis(C44)
5. Rigid body (RIGU) restrains
 C1, C2, C4, C3
 with sigma for 1-2 distances of 0.004 and sigma for 1-3 distances of 0.004
 C13, C14, C15, C16
 with sigma for 1-2 distances of 0.004 and sigma for 1-3 distances of 0.004
 C93
 with sigma for 1-2 distances of 0.004 and sigma for 1-3 distances of 0.004
 C57, C58, C60, C59
 with sigma for 1-2 distances of 0.004 and sigma for 1-3 distances of 0.004
 C33, C34, C36, C35
 with sigma for 1-2 distances of 0.004 and sigma for 1-3 distances of 0.004
 C77, C78, C80, C79
 with sigma for 1-2 distances of 0.004 and sigma for 1-3 distances of 0.004
 C97, C98, C100, C99
 with sigma for 1-2 distances of 0.004 and sigma for 1-3 distances of 0.004
 C25, C26, C27, C28
 with sigma for 1-2 distances of 0.004 and sigma for 1-3 distances of 0.004
 C101, C102, C103, C104
 with sigma for 1-2 distances of 0.004 and sigma for 1-3 distances of 0.004
 C53, C54, C56, C55
 with sigma for 1-2 distances of 0.004 and sigma for 1-3 distances of 0.004
 C109, C110, C111, C112
 with sigma for 1-2 distances of 0.004 and sigma for 1-3 distances of 0.004
 C89, C90, C92, C91
 with sigma for 1-2 distances of 0.004 and sigma for 1-3 distances of 0.004
 C22, C23, C21, C24
 with sigma for 1-2 distances of 0.004 and sigma for 1-3 distances of 0.004
 C85, C86, C88, C87
 with sigma for 1-2 distances of 0.004 and sigma for 1-3 distances of 0.004
 C73, C74, C75, C76
 with sigma for 1-2 distances of 0.004 and sigma for 1-3 distances of 0.004
 C69, C70, C72, C71
 with sigma for 1-2 distances of 0.004 and sigma for 1-3 distances of 0.004
 Si9, O15, O18, Si13, O17, Si14, O16, Si10, O20, Si11, O24, Si15, O21, O22,
 Si16, O25, O26, Si12, O23, O19
 with sigma for 1-2 distances of 0.004 and sigma for 1-3 distances of 0.004
 C45, C46, C48, C47
 with sigma for 1-2 distances of 0.004 and sigma for 1-3 distances of 0.004
 C61, C62, C63, C64, C64A
 with sigma for 1-2 distances of 0.004 and sigma for 1-3 distances of 0.004
 C37, C38, C39, C40, C40A
 with sigma for 1-2 distances of 0.004 and sigma for 1-3 distances of 0.004
 C29, C30, C31, C32, C29A, C30A, C31A, C32A
 with sigma for 1-2 distances of 0.004 and sigma for 1-3 distances of 0.004
 C18, C19, C20, C18A, C19A, C20A
 with sigma for 1-2 distances of 0.004 and sigma for 1-3 distances of 0.004
 C105, C106, C108, C107
 with sigma for 1-2 distances of 0.004 and sigma for 1-3 distances of 0.004
 C1A, C1B, C1C
 with sigma for 1-2 distances of 0.004 and sigma for 1-3 distances of 0.004
6. Others
 Sof(H62A)=Sof(C64A)=Sof(H64D)=Sof(H64E)=Sof(H64F)=1-FVAR(1)
 Sof(H62)=Sof(C64)=Sof(H64A)=Sof(H64B)=Sof(H64C)=FVAR(1)
 Sof(H38A)=Sof(C40A)=Sof(H40D)=Sof(H40E)=Sof(H40F)=1-FVAR(2)
 Sof(H38)=Sof(C40)=Sof(H40A)=Sof(H40B)=Sof(H40C)=FVAR(2)
 Sof(C30A)=Sof(H30A)=Sof(C32A)=Sof(H32D)=Sof(H32E)=Sof(H32F)=Sof(C31A)=
 Sof(H31D)=Sof(H31E)=Sof(H31F)=Sof(C29A)=Sof(H29C)=Sof(H29D)=1-FVAR(3)
 Sof(C29)=Sof(H29A)=Sof(H29B)=Sof(C32)=Sof(H32A)=Sof(H32B)=Sof(H32C)=Sof(C30)=
 Sof(H30)=Sof(C31)=Sof(H31A)=Sof(H31B)=Sof(H31C)=FVAR(3)
 Sof(H17C)=Sof(H17D)=Sof(C18A)=Sof(H18A)=Sof(C19A)=Sof(H19D)=Sof(H19E)=
 Sof(H19F)=Sof(C20A)=Sof(H20D)=Sof(H20E)=Sof(H20F)=1-FVAR(4)
 Sof(H17A)=Sof(H17B)=Sof(C18)=Sof(H18)=Sof(C19)=Sof(H19A)=Sof(H19B)=Sof(H19C)=
 Sof(C20)=Sof(H20A)=Sof(H20B)=Sof(H20C)=FVAR(4)
 Sof(H10P)=Sof(H10Q)=Sof(C1A)=Sof(H1AA)=Sof(H1AB)=Sof(H1AC)=Sof(C1B)=Sof(H1BA)=
 Sof(C1C)=Sof(H1CA)=Sof(H1CB)=Sof(H1CC)=1-FVAR(5)
 Sof(H10N)=Sof(H10O)=Sof(C106)=Sof(H106)=Sof(C107)=Sof(H10R)=Sof(H10S)=
 Sof(H10T)=Sof(C108)=Sof(H10U)=Sof(H10V)=Sof(H10W)=FVAR(5)
7.a Ternary CH refined with riding coordinates:
 C26(H26), C22(H22), C42(H42), C58(H58), C90(H90), C98(H98), C74(H74), C2(H2),
 C62(H62), C62(H62A), C34(H34), C14(H14), C18(H18), C78(H78), C82(H82),
 C38(H38), C38(H38A), C102(H102), C66(H66), C110(H110), C50(H50), C10(H10),
 C94(H94), C54(H54), C86(H86), C70(H70), C106(H106), C46(H46), C30(H30), C6(H6),
  C30A(H30A), C18A(H18A), C1B(H1BA)
7.b Secondary CH2 refined with riding coordinates:
 C1(H1A,H1B), C61(H61A,H61B), C33(H33A,H33B), C57(H57A,H57B), C73(H73A,H73B),
 C97(H97A,H97B), C17(H17A,H17B), C17(H17C,H17D), C81(H81A,H81B), C109(H10D,
 H10E), C25(H25A,H25B), C93(H93A,H93B), C65(H65A,H65B), C13(H13A,H13B),
 C89(H89A,H89B), C37(H37A,H37B), C77(H77A,H77B), C53(H53A,H53B), C41(H41A,H41B),
  C101(H10F,H10G), C5(H5A,H5B), C49(H49A,H49B), C9(H9A,H9B), C21(H21A,H21B),
 C69(H69A,H69B), C85(H85A,H85B), C105(H10N,H10O), C105(H10P,H10Q), C29(H29A,
 H29B), C45(H45A,H45B), C29A(H29C,H29D)
7.c Me refined with riding coordinates:
 C100(H10A,H10B,H10C), C59(H59A,H59B,H59C), C23(H23A,H23B,H23C), C4(H4A,H4B,
 H4C), C60(H60A,H60B,H60C), C27(H27A,H27B,H27C), C16(H16A,H16B,H16C), C63(H63A,
 H63B,H63C), C92(H92A,H92B,H92C), C15(H15A,H15B,H15C), C19(H19A,H19B,H19C),
 C80(H80A,H80B,H80C), C3(H3A,H3B,H3C), C83(H83A,H83B,H83C), C39(H39A,H39B,H39C),
  C44(H44A,H44B,H44C), C103(H10H,H10I,H10J), C67(H67A,H67B,H67C), C99(H99A,H99B,
 H99C), C68(H68A,H68B,H68C), C104(H10K,H10L,H10M), C111(H11A,H11B,H11C),
 C36(H36A,H36B,H36C), C11(H11D,H11E,H11F), C28(H28A,H28B,H28C), C112(H11G,H11H,
 H11I), C88(H88A,H88B,H88C), C40(H40A,H40B,H40C), C79(H79A,H79B,H79C), C35(H35A,
 H35B,H35C), C12(H12A,H12B,H12C), C84(H84A,H84B,H84C), C95(H95A,H95B,H95C),
 C75(H75A,H75B,H75C), C20(H20A,H20B,H20C), C96(H96A,H96B,H96C), C64(H64A,H64B,
 H64C), C91(H91A,H91B,H91C), C24(H24A,H24B,H24C), C51(H51A,H51B,H51C), C56(H56A,
 H56B,H56C), C55(H55A,H55B,H55C), C72(H72A,H72B,H72C), C52(H52A,H52B,H52C),
 C87(H87A,H87B,H87C), C43(H43A,H43B,H43C), C76(H76A,H76B,H76C), C71(H71A,H71B,
 H71C), C107(H10R,H10S,H10T), C108(H10U,H10V,H10W), C32(H32A,H32B,H32C), C7(H7A,
 H7B,H7C), C31(H31A,H31B,H31C), C47(H47A,H47B,H47C), C48(H48A,H48B,H48C),
 C8(H8A,H8B,H8C), C64A(H64D,H64E,H64F), C40A(H40D,H40E,H40F), C32A(H32D,H32E,
 H32F), C31A(H31D,H31E,H31F), C19A(H19D,H19E,H19F), C20A(H20D,H20E,H20F),
 C1A(H1AA,H1AB,H1AC), C1C(H1CA,H1CB,H1CC)
;
_olex2_submission_special_instructions 'No special instructions were received'
_oxdiff_exptl_absorpt_empirical_details
;
Empirical correction (ABSPACK) includes:
- Absorption correction using spherical harmonics
- Frame scaling
;
_oxdiff_exptl_absorpt_empirical_full_max 1.430
_oxdiff_exptl_absorpt_empirical_full_min 0.707
_publcif_funding_html
;
;

loop_
_space_group_symop_operation_xyz
'x, y, z'
'-x, y+1/2, -z+1/2'
'-x, -y, -z'
'x, -y-1/2, z-1/2'

loop_
_atom_site_label
_atom_site_type_symbol
_atom_site_fract_x
_atom_site_fract_y
_atom_site_fract_z
_atom_site_U_iso_or_equiv
_atom_site_adp_type
_atom_site_occupancy
_atom_site_site_symmetry_order
_atom_site_calc_flag
_atom_site_refinement_flags_posn
_atom_site_refinement_flags_adp
_atom_site_refinement_flags_occupancy
_atom_site_disorder_assembly
_atom_site_disorder_group
Ti1 Ti 0.27332(7) 0.29871(6) 0.60333(4) 0.0977(4) Uani 1 1 d . . . . .
Si25 Si 0.41869(13) 0.22648(14) 0.59652(8) 0.1245(9) Uani 1 1 d . . . . .
Si5 Si 0.27867(15) 0.3575(2) 0.47155(7) 0.1441(12) Uani 1 1 d . . . . .
Si32 Si 0.61538(16) 0.21378(14) 0.63664(8) 0.1332(10) Uani 1 1 d . . . . .
Si31 Si 0.64818(14) 0.11136(13) 0.58897(9) 0.1345(10) Uani 1 1 d . . . . .
Si28 Si 0.4810(2) 0.15049(19) 0.65055(9) 0.1557(11) Uani 1 1 d . . . . .
Si29 Si 0.55182(15) 0.29086(14) 0.58201(9) 0.1331(10) Uani 1 1 d . . . . .
Si26 Si 0.44966(16) 0.12545(18) 0.54878(9) 0.1441(11) Uani 1 1 d . . . . .
Si27 Si 0.51495(17) 0.04693(14) 0.60245(12) 0.1529(13) Uani 1 1 d . . . . .
Si1 Si 0.20313(15) 0.31256(18) 0.53096(8) 0.1388(10) Uani 1 1 d . . . . .
Si30 Si 0.58354(17) 0.1874(2) 0.53468(9) 0.1505(12) Uani 1 1 d . . . . .
Si9 Si 0.1894(2) 0.19819(16) 0.64660(9) 0.1469(11) Uani 1 1 d . U . . .
Si12 Si 0.23357(19) 0.06395(17) 0.64268(9) 0.1460(10) Uani 1 1 d . U . . .
Si19 Si 0.4303(2) 0.5786(2) 0.66569(11) 0.1714(15) Uani 1 1 d . . . . .
Si17 Si 0.29299(18) 0.43640(14) 0.63763(9) 0.1383(10) Uani 1 1 d . . . . .
Si23 Si 0.3189(2) 0.64743(16) 0.70120(9) 0.1575(13) Uani 1 1 d . . . . .
Si2 Si 0.08595(15) 0.3958(2) 0.51440(8) 0.1513(13) Uani 1 1 d . . . . .
Si8 Si 0.2185(2) 0.2546(3) 0.43130(11) 0.1759(16) Uani 1 1 d . . . . .
Si22 Si 0.2174(3) 0.62220(18) 0.64648(12) 0.1738(17) Uani 1 1 d . . . . .
Si6 Si 0.16084(18) 0.4408(3) 0.45413(8) 0.1788(19) Uani 1 1 d . . . . .
Si21 Si 0.1801(2) 0.4996(2) 0.67487(13) 0.1782(17) Uani 1 1 d . . . . .
Si7 Si 0.0992(3) 0.3374(5) 0.41475(14) 0.247(4) Uani 1 1 d . . . . .
Si11 Si 0.2115(4) 0.0490(2) 0.71552(11) 0.209(2) Uani 1 1 d . U . . .
Si18 Si 0.3350(3) 0.55759(17) 0.60802(10) 0.1615(14) Uani 1 1 d . . . . .
Si20 Si 0.3864(4) 0.4554(3) 0.69482(18) 0.211(2) Uani 1 1 d D . . . .
Si3 Si 0.0233(2) 0.2895(5) 0.4738(2) 0.286(4) Uani 1 1 d . . . . .
Si24 Si 0.2769(5) 0.5224(2) 0.73055(13) 0.224(2) Uani 1 1 d . . . . .
Si15 Si 0.0698(6) 0.0123(4) 0.7073(4) 0.304(4) Uani 1 1 d . U . . .
O51 O 0.6517(4) 0.1621(3) 0.6167(2) 0.145(2) Uani 1 1 d . . . . .
O33 O 0.2718(7) 0.5998(5) 0.6165(3) 0.214(6) Uani 1 1 d . . . . .
Si13 Si 0.0469(3) 0.1592(3) 0.6358(3) 0.259(3) Uani 1 1 d . U . . .
O6 O 0.1183(4) 0.4366(4) 0.48597(18) 0.155(3) Uani 1 1 d . . . . .
Si4 Si 0.1423(3) 0.2061(3) 0.49049(19) 0.238(2) Uani 1 1 d . . . . .
O2 O 0.1436(4) 0.3578(4) 0.53321(18) 0.151(2) Uani 1 1 d . . . . .
Si10 Si 0.1666(4) 0.18729(19) 0.71867(12) 0.219(3) Uani 1 1 d D U . . .
O46 O 0.5134(4) 0.1538(4) 0.5316(2) 0.160(3) Uani 1 1 d . . . . .
O45 O 0.4756(4) 0.2735(4) 0.5880(2) 0.154(3) Uani 1 1 d . . . . .
O37 O 0.2624(5) 0.6536(3) 0.6737(2) 0.162(3) Uani 1 1 d . . . . .
O10 O 0.2333(4) 0.4127(5) 0.46131(19) 0.174(3) Uani 1 1 d . . . . .
O47 O 0.5899(4) 0.0617(3) 0.5980(3) 0.160(3) Uani 1 1 d . . . . .
O9 O 0.2572(3) 0.3362(4) 0.50743(18) 0.149(3) Uani 1 1 d . . . . .
O8 O 0.1919(4) 0.2136(4) 0.4517(3) 0.155(3) Uani 1 1 d . . . . .
O52 O 0.5946(3) 0.2671(3) 0.61236(18) 0.132(2) Uani 1 1 d . . . . .
Si14 Si 0.0280(6) 0.1484(4) 0.7103(4) 0.328(5) Uani 1 1 d D U . . .
O44 O 0.4323(4) 0.1905(4) 0.6294(2) 0.147(2) Uani 1 1 d . . . . .
O41 O 0.4139(3) 0.1764(4) 0.56880(19) 0.140(2) Uani 1 1 d . . . . .
Si16 Si 0.0883(2) 0.0232(2) 0.6324(2) 0.216(2) Uani 1 1 d . U . . .
O49 O 0.5746(4) 0.2525(4) 0.5520(2) 0.157(3) Uani 1 1 d . . . . .
O23 O 0.2456(5) 0.0480(4) 0.6795(2) 0.175(3) Uani 1 1 d . U . . .
O1 O 0.2351(4) 0.3072(4) 0.56610(18) 0.155(3) Uani 1 1 d . . . . .
O31 O 0.3479(5) 0.4301(4) 0.6650(2) 0.179(4) Uani 1 1 d . . . . .
O28 O 0.3171(5) 0.4866(3) 0.6142(2) 0.161(3) Uani 1 1 d . . . . .
O50 O 0.6312(4) 0.1449(4) 0.5556(2) 0.146(2) Uani 1 1 d . . . . .
C26 C 0.2319(10) 0.1617(9) 0.3822(4) 0.212(6) Uani 1 1 d D U . . .
H26 H 0.189967 0.177387 0.373753 0.254 Uiso 1 1 calc R . . . .
O40 O 0.3500(4) 0.2621(4) 0.5995(2) 0.152(2) Uani 1 1 d . . . . .
O13 O 0.2657(4) 0.2974(6) 0.4476(2) 0.193(4) Uani 1 1 d . . . . .
O43 O 0.4897(4) 0.0828(3) 0.6329(2) 0.149(3) Uani 1 1 d . . . . .
O34 O 0.3884(6) 0.6294(4) 0.6852(2) 0.178(4) Uani 1 1 d . . . . .
O22 O 0.0508(5) 0.0877(6) 0.6257(4) 0.239(5) Uani 1 1 d . U . . .
O39 O 0.2139(6) 0.5058(5) 0.7089(3) 0.190(4) Uani 1 1 d . . . . .
O36 O 0.1783(5) 0.5618(4) 0.6607(3) 0.178(3) Uani 1 1 d . . . . .
O14 O 0.2234(4) 0.2556(4) 0.62799(19) 0.160(3) Uani 1 1 d . . . . .
O38 O 0.2998(6) 0.5914(4) 0.7248(2) 0.180(4) Uani 1 1 d . . . . .
O19 O 0.2294(4) 0.1391(4) 0.6402(2) 0.159(2) Uani 1 1 d . U . . .
C1 C 0.0426(6) 0.4479(8) 0.5417(3) 0.164(4) Uani 1 1 d . U . . .
H1A H 0.007564 0.468064 0.529690 0.197 Uiso 1 1 calc R . . . .
H1B H 0.021584 0.422377 0.557876 0.197 Uiso 1 1 calc R . . . .
O30 O 0.4230(4) 0.5070(4) 0.6821(2) 0.156(3) Uani 1 1 d . . . . .
C22 C 0.1047(12) 0.3757(14) 0.3485(5) 0.322(12) Uani 1 1 d D U . . .
H22 H 0.115595 0.418386 0.354843 0.386 Uiso 1 1 calc R . . . .
O12 O 0.1568(6) 0.2827(9) 0.4164(3) 0.292(10) Uani 1 1 d . . . . .
O42 O 0.4738(4) 0.0702(4) 0.5721(2) 0.160(3) Uani 1 1 d . . . . .
O26 O 0.1666(5) 0.0347(5) 0.6296(3) 0.173(3) Uani 1 1 d . U . . .
O15 O 0.1915(6) 0.2118(4) 0.6840(2) 0.186(3) Uani 1 1 d . U . . .
O5 O 0.1751(5) 0.2460(5) 0.5194(3) 0.195(4) Uani 1 1 d . . . . .
C61 C 0.5169(11) 0.5987(8) 0.6633(5) 0.232(8) Uani 1 1 d D U . . .
H61A H 0.527313 0.620052 0.683084 0.278 Uiso 1 1 calc R . . . .
H61B H 0.540758 0.559618 0.663866 0.278 Uiso 1 1 calc R . . . .
O7 O 0.0541(10) 0.3142(8) 0.4351(3) 0.258(7) Uani 1 1 d . . . . .
O4 O 0.0706(6) 0.2340(7) 0.4835(4) 0.240(6) Uani 1 1 d . . . . .
O21 O 0.0391(10) 0.0762(7) 0.7176(6) 0.330(8) Uani 1 1 d . U . . .
C33 C 0.2721(14) 0.0134(7) 0.7424(3) 0.246(9) Uani 1 1 d D U . . .
H33A H 0.270139 -0.031114 0.738678 0.295 Uiso 1 1 calc R . . . .
H33B H 0.315278 0.027034 0.735231 0.295 Uiso 1 1 calc R . . . .
C57 C 0.3601(9) 0.5686(7) 0.5667(4) 0.195(6) Uani 1 1 d . U . . .
H57A H 0.376558 0.610734 0.564560 0.234 Uiso 1 1 calc R . . . .
H57B H 0.396871 0.540771 0.562586 0.234 Uiso 1 1 calc R . . . .
O18 O 0.1182(5) 0.1914(4) 0.6339(3) 0.184(3) Uani 1 1 d . U . . .
O48 O 0.5504(3) 0.1852(4) 0.65235(16) 0.136(2) Uani 1 1 d . . . . .
O32 O 0.2254(6) 0.4518(4) 0.6541(2) 0.178(3) Uani 1 1 d . . . . .
O35 O 0.3358(7) 0.4783(5) 0.7192(3) 0.208(5) Uani 1 1 d . . . . .
O29 O 0.4008(6) 0.5813(5) 0.6338(3) 0.199(4) Uani 1 1 d . . . . .
C42 C -0.0147(6) 0.2588(8) 0.6055(6) 0.259(3) Uani 1 1 d D . . . .
H42 H -0.020303 0.263638 0.628613 0.311 Uiso 1 1 calc R . . . .
C73 C 0.1516(12) 0.6737(6) 0.6349(5) 0.246(8) Uani 1 1 d D U . . .
H73A H 0.139359 0.662953 0.613132 0.295 Uiso 1 1 calc R . . . .
H73B H 0.113942 0.663908 0.648222 0.295 Uiso 1 1 calc R . . . .
C58 C 0.3123(11) 0.5589(9) 0.5425(4) 0.218(7) Uani 1 1 d . U . . .
H58 H 0.271812 0.581116 0.548208 0.261 Uiso 1 1 calc R . . . .
C90 C 0.5509(10) -0.0715(7) 0.6242(5) 0.227(7) Uani 1 1 d D U . . .
H90 H 0.596405 -0.061475 0.618289 0.272 Uiso 1 1 calc R . . . .
C97 C 0.5659(7) 0.3749(6) 0.5740(4) 0.180(5) Uani 1 1 d D U . . .
H97A H 0.612180 0.383513 0.578030 0.215 Uiso 1 1 calc R . . . .
H97B H 0.558172 0.381905 0.551390 0.215 Uiso 1 1 calc R . . . .
O24 O 0.1343(12) 0.0192(6) 0.7181(4) 0.263(5) Uani 1 1 d . U . . .
C98 C 0.5310(13) 0.4166(7) 0.5899(6) 0.258(9) Uani 1 1 d D U . . .
H98 H 0.484841 0.413106 0.583053 0.309 Uiso 1 1 calc R . . . .
O20 O 0.2039(8) 0.1230(5) 0.7247(2) 0.220(5) Uani 1 1 d . U . . .
C17 C 0.1705(8) 0.5261(8) 0.4439(4) 0.208(8) Uani 1 1 d D . . . .
H17A H 0.129592 0.538363 0.433511 0.249 Uiso 0.66(3) 1 calc R . P A 1
H17B H 0.171914 0.548064 0.464106 0.249 Uiso 0.66(3) 1 calc R . P A 1
H17C H 0.133600 0.539445 0.430713 0.249 Uiso 0.34(3) 1 calc R . P A 2
H17D H 0.170368 0.550628 0.463323 0.249 Uiso 0.34(3) 1 calc R . P A 2
C74 C 0.1602(13) 0.7416(7) 0.6358(6) 0.253(8) Uani 1 1 d D U . . .
H74 H 0.180741 0.754893 0.655955 0.304 Uiso 1 1 calc R . . . .
C100 C 0.534(3) 0.4096(15) 0.6250(6) 0.390(19) Uani 1 1 d D U . . .
H10A H 0.507290 0.441430 0.634828 0.585 Uiso 1 1 calc R . . . .
H10B H 0.516916 0.369442 0.630921 0.585 Uiso 1 1 calc R . . . .
H10C H 0.578606 0.413484 0.632209 0.585 Uiso 1 1 calc R . . . .
C81 C 0.2413(11) 0.5094(7) 0.7720(4) 0.224(2) Uani 1 1 d D . . . .
H81A H 0.194610 0.519684 0.772155 0.269 Uiso 1 1 calc R . . . .
H81B H 0.246236 0.466150 0.778185 0.269 Uiso 1 1 calc R . . . .
O27 O 0.2843(4) 0.3728(3) 0.61903(19) 0.145(2) Uani 1 1 d . . . . .
C2 C 0.0810(7) 0.4976(11) 0.5586(4) 0.213(7) Uani 1 1 d . U . . .
H2 H 0.104936 0.523976 0.543364 0.256 Uiso 1 1 calc R . . . .
C109 C 0.6705(7) 0.2433(7) 0.6687(4) 0.189(5) Uani 1 1 d D U . . .
H10D H 0.645605 0.272859 0.681391 0.227 Uiso 1 1 calc R . . . .
H10E H 0.681749 0.208690 0.682505 0.227 Uiso 1 1 calc R . . . .
C25 C 0.2629(10) 0.2099(8) 0.4017(5) 0.220(7) Uani 1 1 d D U . . .
H25A H 0.281937 0.239678 0.386908 0.264 Uiso 1 1 calc R . . . .
H25B H 0.299578 0.190316 0.412723 0.264 Uiso 1 1 calc R . . . .
C62 C 0.5485(14) 0.6368(12) 0.6370(8) 0.334(12) Uani 1 1 d D U . . .
H62 H 0.566791 0.611297 0.619696 0.400 Uiso 0.75(5) 1 calc R . P B 1
H62A H 0.530097 0.608863 0.620675 0.400 Uiso 0.25(5) 1 calc R . P B 2
C59 C 0.3405(13) 0.5868(13) 0.5071(4) 0.252(9) Uani 1 1 d . U . . .
H59A H 0.307827 0.580083 0.490770 0.378 Uiso 1 1 calc R . . . .
H59B H 0.349114 0.630612 0.509033 0.378 Uiso 1 1 calc R . . . .
H59C H 0.380549 0.565633 0.501398 0.378 Uiso 1 1 calc R . . . .
C93 C 0.4436(6) 0.1398(7) 0.6911(3) 0.1557(11) Uani 1 1 d D U . . .
H93A H 0.433736 0.180725 0.699616 0.187 Uiso 1 1 calc R . . . .
H93B H 0.401871 0.118254 0.688367 0.187 Uiso 1 1 calc R . . . .
C23 C 0.0651(16) 0.3741(17) 0.3185(5) 0.348(16) Uani 1 1 d D U . . .
H23A H 0.089236 0.394399 0.301724 0.522 Uiso 1 1 calc R . . . .
H23B H 0.056694 0.331706 0.312606 0.522 Uiso 1 1 calc R . . . .
H23C H 0.023979 0.395336 0.321809 0.522 Uiso 1 1 calc R . . . .
C4 C 0.1280(11) 0.4681(16) 0.5828(6) 0.298(13) Uani 1 1 d . U . . .
H4A H 0.159193 0.442146 0.571790 0.448 Uiso 1 1 calc R . . . .
H4B H 0.151171 0.500148 0.594176 0.448 Uiso 1 1 calc R . . . .
H4C H 0.103181 0.443288 0.597587 0.448 Uiso 1 1 calc R . . . .
C65 C 0.4275(8) 0.3983(7) 0.7144(4) 0.211(2) Uani 1 1 d D . . . .
H65A H 0.431585 0.410908 0.736620 0.253 Uiso 1 1 calc R . . . .
H65B H 0.399907 0.361422 0.714031 0.253 Uiso 1 1 calc R . . . .
C13 C 0.3647(6) 0.3811(6) 0.4709(3) 0.150(4) Uani 1 1 d . U . . .
H13A H 0.372968 0.397864 0.449761 0.180 Uiso 1 1 calc R . . . .
H13B H 0.368911 0.415478 0.485758 0.180 Uiso 1 1 calc R . . . .
C60 C 0.296(2) 0.4886(13) 0.5391(7) 0.339(16) Uani 1 1 d . U . . .
H60A H 0.263983 0.482835 0.522564 0.509 Uiso 1 1 calc R . . . .
H60B H 0.335962 0.466385 0.533605 0.509 Uiso 1 1 calc R . . . .
H60C H 0.279515 0.473083 0.558953 0.509 Uiso 1 1 calc R . . . .
C34 C 0.2709(16) 0.0225(11) 0.7784(4) 0.281(11) Uani 1 1 d D U . . .
H34 H 0.278097 0.066381 0.783688 0.337 Uiso 1 1 calc R . . . .
O3 O 0.0356(4) 0.3489(6) 0.4996(2) 0.188(4) Uani 1 1 d . . . . .
O11 O 0.1276(5) 0.4029(6) 0.42689(19) 0.199(5) Uani 1 1 d . . . . .
O25 O 0.0686(6) 0.0025(5) 0.6705(5) 0.245(4) Uani 1 1 d . U . . .
O16 O 0.0906(11) 0.1793(7) 0.7241(3) 0.265(5) Uani 1 1 d . U . . .
C27 C 0.2622(13) 0.1291(13) 0.3599(4) 0.309(13) Uani 1 1 d D U . . .
H27A H 0.231567 0.100271 0.350451 0.463 Uiso 1 1 calc R . . . .
H27B H 0.278588 0.156704 0.343705 0.463 Uiso 1 1 calc R . . . .
H27C H 0.298362 0.106582 0.369224 0.463 Uiso 1 1 calc R . . . .
C89 C 0.5010(6) -0.0373(5) 0.6053(5) 0.189(6) Uani 1 1 d D U . . .
H89A H 0.457890 -0.044375 0.614647 0.227 Uiso 1 1 calc R . . . .
H89B H 0.500131 -0.054500 0.583812 0.227 Uiso 1 1 calc R . . . .
C37 C 0.3028(8) 0.0381(7) 0.6194(4) 0.183(5) Uani 1 1 d D U . . .
H37A H 0.306463 0.065953 0.601213 0.220 Uiso 1 1 calc R . . . .
H37B H 0.342131 0.044221 0.632298 0.220 Uiso 1 1 calc R . . . .
C77 C 0.3257(10) 0.7211(5) 0.7233(4) 0.204(6) Uani 1 1 d D U . . .
H77A H 0.291363 0.721378 0.739441 0.244 Uiso 1 1 calc R . . . .
H77B H 0.367700 0.720818 0.734540 0.244 Uiso 1 1 calc R . . . .
O17 O 0.0244(9) 0.1632(7) 0.6772(7) 0.306(6) Uani 1 1 d . U . . .
C14 C 0.4168(7) 0.3397(10) 0.4777(6) 0.223(7) Uani 1 1 d . U . . .
H14 H 0.413818 0.347484 0.500703 0.267 Uiso 1 1 calc R . . . .
C16 C 0.4799(9) 0.3725(14) 0.4752(10) 0.334(16) Uani 1 1 d . U . . .
H16A H 0.471931 0.416216 0.472470 0.500 Uiso 1 1 calc R . . . .
H16B H 0.505148 0.365904 0.494379 0.500 Uiso 1 1 calc R . . . .
H16C H 0.504030 0.356895 0.457195 0.500 Uiso 1 1 calc R . . . .
C63 C 0.5059(18) 0.6892(14) 0.6252(10) 0.365(17) Uani 1 1 d D U . . .
H63A H 0.528672 0.711324 0.608596 0.547 Uiso 1 1 calc R . . . .
H63B H 0.465273 0.672691 0.616842 0.547 Uiso 1 1 calc R . . . .
H63C H 0.496547 0.716990 0.642526 0.547 Uiso 1 1 calc R . . . .
C53 C 0.0635(12) -0.0351(10) 0.6072(8) 0.296(12) Uani 1 1 d D U . . .
H53A H 0.084404 -0.026602 0.586806 0.355 Uiso 1 1 calc R . . . .
H53B H 0.083549 -0.072957 0.615262 0.355 Uiso 1 1 calc R . . . .
C92 C 0.5339(17) -0.1421(7) 0.6207(8) 0.326(14) Uani 1 1 d D U . . .
H92A H 0.565116 -0.166418 0.632643 0.489 Uiso 1 1 calc R . . . .
H92B H 0.490176 -0.149693 0.628603 0.489 Uiso 1 1 calc R . . . .
H92C H 0.535956 -0.153690 0.598510 0.489 Uiso 1 1 calc R . . . .
C15 C 0.4125(11) 0.2829(12) 0.4813(10) 0.365(18) Uani 1 1 d . U . . .
H15A H 0.455510 0.266037 0.485718 0.548 Uiso 1 1 calc R . . . .
H15B H 0.383603 0.274076 0.498910 0.548 Uiso 1 1 calc R . . . .
H15C H 0.395101 0.264340 0.462207 0.548 Uiso 1 1 calc R . . . .
C18 C 0.2268(12) 0.5538(10) 0.4233(6) 0.219(9) Uani 0.66(3) 1 d D U P A 1
H18 H 0.268141 0.530045 0.424217 0.262 Uiso 0.66(3) 1 calc R . P A 1
C19 C 0.2346(15) 0.6216(10) 0.4306(8) 0.217(11) Uani 0.66(3) 1 d D U P A 1
H19A H 0.256353 0.626504 0.450889 0.326 Uiso 0.66(3) 1 calc R . P A 1
H19B H 0.260603 0.640955 0.414222 0.326 Uiso 0.66(3) 1 calc R . P A 1
H19C H 0.191884 0.640936 0.431409 0.326 Uiso 0.66(3) 1 calc R . P A 1
C78 C 0.3210(13) 0.7832(8) 0.7048(5) 0.237(8) Uani 1 1 d D U . . .
H78 H 0.280463 0.780688 0.692044 0.284 Uiso 1 1 calc R . . . .
C80 C 0.3129(17) 0.8309(5) 0.7247(5) 0.278(12) Uani 1 1 d D U . . .
H80A H 0.275630 0.823085 0.738238 0.417 Uiso 1 1 calc R . . . .
H80B H 0.351853 0.835894 0.737543 0.417 Uiso 1 1 calc R . . . .
H80C H 0.305286 0.868174 0.712549 0.417 Uiso 1 1 calc R . . . .
C3 C 0.0378(9) 0.5348(15) 0.5792(7) 0.302(14) Uani 1 1 d . U . . .
H3A H 0.063356 0.566383 0.589725 0.453 Uiso 1 1 calc R . . . .
H3B H 0.004028 0.554099 0.566402 0.453 Uiso 1 1 calc R . . . .
H3C H 0.017689 0.508330 0.594844 0.453 Uiso 1 1 calc R . . . .
C41 C -0.0091(9) 0.2004(8) 0.5988(7) 0.259(3) Uani 1 1 d D . . . .
H41A H 0.012981 0.195011 0.578456 0.311 Uiso 1 1 calc R . . . .
H41B H -0.052367 0.181130 0.597497 0.311 Uiso 1 1 calc R . . . .
C83 C 0.2546(12) 0.5429(7) 0.8274(3) 0.224(2) Uani 1 1 d D . . . .
H83A H 0.278867 0.569679 0.841556 0.336 Uiso 1 1 calc R . . . .
H83B H 0.208477 0.553328 0.828286 0.336 Uiso 1 1 calc R . . . .
H83C H 0.260525 0.500383 0.833875 0.336 Uiso 1 1 calc R . . . .
C82 C 0.2784(10) 0.5509(7) 0.7949(3) 0.224(2) Uani 1 1 d D . . . .
H82 H 0.280546 0.594460 0.788109 0.269 Uiso 1 1 calc R . . . .
C101 C 0.6201(11) 0.2022(10) 0.4964(4) 0.238(7) Uani 1 1 d D U . . .
H10F H 0.616014 0.246683 0.493044 0.286 Uiso 1 1 calc R . . . .
H10G H 0.666861 0.193974 0.499081 0.286 Uiso 1 1 calc R . . . .
C39 C 0.3075(19) -0.0692(11) 0.6345(7) 0.318(13) Uani 1 1 d D U . . .
H39A H 0.309283 -0.111363 0.627022 0.477 Uiso 1 1 calc R . . . .
H39B H 0.345886 -0.060535 0.647293 0.477 Uiso 1 1 calc R . . . .
H39C H 0.268507 -0.063490 0.647223 0.477 Uiso 1 1 calc R . . . .
C38 C 0.3056(12) -0.0261(9) 0.6068(6) 0.251(8) Uani 1 1 d D U . . .
H38 H 0.271512 -0.035846 0.590859 0.301 Uiso 0.30(4) 1 calc R . P C 1
H38A H 0.346338 -0.031110 0.594459 0.301 Uiso 0.70(4) 1 calc R . P C 2
C102 C 0.6010(11) 0.1725(11) 0.4652(5) 0.263(8) Uani 1 1 d D U . . .
H102 H 0.553706 0.165534 0.461797 0.316 Uiso 1 1 calc R . . . .
C44 C 0.0479(6) 0.2925(8) 0.5951(7) 0.259(3) Uani 1 1 d D . . . .
H44A H 0.043968 0.336012 0.600048 0.388 Uiso 1 1 calc R . . . .
H44B H 0.085191 0.275443 0.606309 0.388 Uiso 1 1 calc R . . . .
H44C H 0.053916 0.287394 0.572540 0.388 Uiso 1 1 calc R . . . .
C103 C 0.6374(13) 0.2045(13) 0.4386(5) 0.292(12) Uani 1 1 d D U . . .
H10H H 0.625456 0.185828 0.418555 0.438 Uiso 1 1 calc R . . . .
H10I H 0.625746 0.247859 0.438281 0.438 Uiso 1 1 calc R . . . .
H10J H 0.684097 0.200399 0.441936 0.438 Uiso 1 1 calc R . . . .
C67 C 0.5146(10) 0.3366(7) 0.7298(4) 0.211(2) Uani 1 1 d D . . . .
H67A H 0.558077 0.320652 0.725618 0.316 Uiso 1 1 calc R . . . .
H67B H 0.514806 0.358899 0.749641 0.316 Uiso 1 1 calc R . . . .
H67C H 0.483860 0.302713 0.730967 0.316 Uiso 1 1 calc R . . . .
C99 C 0.5548(16) 0.4823(7) 0.5825(9) 0.349(17) Uani 1 1 d D U . . .
H99A H 0.528866 0.511747 0.594240 0.523 Uiso 1 1 calc R . . . .
H99B H 0.600424 0.486256 0.588514 0.523 Uiso 1 1 calc R . . . .
H99C H 0.550214 0.490203 0.559990 0.523 Uiso 1 1 calc R . . . .
C66 C 0.4946(9) 0.3797(7) 0.7032(4) 0.211(2) Uani 1 1 d D . . . .
H66 H 0.525375 0.413028 0.697411 0.253 Uiso 1 1 calc R . . . .
C68 C 0.4683(10) 0.3372(7) 0.6759(4) 0.211(2) Uani 1 1 d D . . . .
H68A H 0.504903 0.319109 0.664682 0.316 Uiso 1 1 calc R . . . .
H68B H 0.441500 0.304722 0.684806 0.316 Uiso 1 1 calc R . . . .
H68C H 0.442258 0.361516 0.661288 0.316 Uiso 1 1 calc R . . . .
C104 C 0.6443(16) 0.1133(11) 0.4695(7) 0.311(12) Uani 1 1 d D U . . .
H10K H 0.638939 0.086787 0.451157 0.466 Uiso 1 1 calc R . . . .
H10L H 0.689805 0.125133 0.471486 0.466 Uiso 1 1 calc R . . . .
H10M H 0.630733 0.091371 0.488333 0.466 Uiso 1 1 calc R . . . .
C110 C 0.7334(9) 0.2742(8) 0.6586(4) 0.264(9) Uani 1 1 d D U . . .
H110 H 0.765912 0.247854 0.647799 0.316 Uiso 1 1 calc R . . . .
C111 C 0.7050(17) 0.3282(12) 0.6394(6) 0.47(2) Uani 1 1 d D U . . .
H11A H 0.740442 0.353059 0.631135 0.704 Uiso 1 1 calc R . . . .
H11B H 0.679038 0.312236 0.622010 0.704 Uiso 1 1 calc R . . . .
H11C H 0.677641 0.353289 0.652978 0.704 Uiso 1 1 calc R . . . .
C36 C 0.3209(17) -0.0151(15) 0.7927(6) 0.343(15) Uani 1 1 d D U . . .
H36A H 0.363596 -0.000628 0.786046 0.514 Uiso 1 1 calc R . . . .
H36B H 0.317681 -0.012461 0.815542 0.514 Uiso 1 1 calc R . . . .
H36C H 0.315209 -0.057591 0.786120 0.514 Uiso 1 1 calc R . . . .
C5 C -0.0638(5) 0.2595(8) 0.4759(5) 0.286(4) Uani 1 1 d D . . . .
H5A H -0.070663 0.235794 0.456479 0.343 Uiso 1 1 calc R . . . .
H5B H -0.064235 0.229568 0.493299 0.343 Uiso 1 1 calc R . . . .
C49 C 0.0265(13) -0.0500(8) 0.7265(7) 0.304(4) Uani 1 1 d D . . . .
H49A H 0.038709 -0.050981 0.748886 0.364 Uiso 1 1 calc R . . . .
H49B H -0.020565 -0.042136 0.725129 0.364 Uiso 1 1 calc R . . . .
C9 C 0.1305(9) 0.1304(8) 0.5021(5) 0.238(2) Uani 1 1 d D . . . .
H9A H 0.097388 0.129230 0.518848 0.286 Uiso 1 1 calc R . . . .
H9B H 0.113741 0.106660 0.484125 0.286 Uiso 1 1 calc R . . . .
C11 C 0.1845(10) 0.0332(8) 0.5045(5) 0.238(2) Uani 1 1 d D . . . .
H11D H 0.178321 0.031193 0.481732 0.357 Uiso 1 1 calc R . . . .
H11E H 0.222879 0.009591 0.510362 0.357 Uiso 1 1 calc R . . . .
H11F H 0.146387 0.016366 0.514968 0.357 Uiso 1 1 calc R . . . .
C50 C 0.0412(11) -0.1125(8) 0.7117(6) 0.304(4) Uani 1 1 d D . . . .
H50 H 0.037482 -0.108738 0.688431 0.364 Uiso 1 1 calc R . . . .
C28 C 0.2173(16) 0.1154(13) 0.4117(5) 0.342(15) Uani 1 1 d D U . . .
H28A H 0.195255 0.137817 0.428446 0.514 Uiso 1 1 calc R . . . .
H28B H 0.189701 0.081781 0.404594 0.514 Uiso 1 1 calc R . . . .
H28C H 0.258230 0.098949 0.419749 0.514 Uiso 1 1 calc R . . . .
C10 C 0.1938(9) 0.1000(8) 0.5144(5) 0.238(2) Uani 1 1 d D . . . .
H10 H 0.230609 0.116907 0.502002 0.286 Uiso 1 1 calc R . . . .
C112 C 0.7565(13) 0.3070(12) 0.6893(5) 0.345(16) Uani 1 1 d D U . . .
H11G H 0.797260 0.328457 0.685188 0.518 Uiso 1 1 calc R . . . .
H11H H 0.723589 0.336359 0.695906 0.518 Uiso 1 1 calc R . . . .
H11I H 0.763271 0.276723 0.705822 0.518 Uiso 1 1 calc R . . . .
C88 C 0.346(2) 0.1661(14) 0.4912(11) 0.44(2) Uani 1 1 d D U . . .
H88A H 0.340045 0.186060 0.470861 0.657 Uiso 1 1 calc R . . . .
H88B H 0.303878 0.151343 0.498741 0.657 Uiso 1 1 calc R . . . .
H88C H 0.363637 0.195431 0.506258 0.657 Uiso 1 1 calc R . . . .
C40 C 0.377(2) -0.029(3) 0.5940(16) 0.29(3) Uani 0.30(4) 1 d D U P C 1
H40A H 0.385237 -0.069511 0.585003 0.437 Uiso 0.30(4) 1 calc R . P C 1
H40B H 0.383149 0.002074 0.577839 0.437 Uiso 0.30(4) 1 calc R . P C 1
H40C H 0.407615 -0.021816 0.611240 0.437 Uiso 0.30(4) 1 calc R . P C 1
C79 C 0.3762(16) 0.7856(9) 0.6816(7) 0.298(13) Uani 1 1 d D U . . .
H79A H 0.376116 0.748378 0.668913 0.447 Uiso 1 1 calc R . . . .
H79B H 0.370750 0.821135 0.667943 0.447 Uiso 1 1 calc R . . . .
H79C H 0.417317 0.788856 0.692937 0.447 Uiso 1 1 calc R . . . .
C35 C 0.2020(15) 0.0033(17) 0.7874(7) 0.341(15) Uani 1 1 d D U . . .
H35A H 0.170695 0.030239 0.777090 0.511 Uiso 1 1 calc R . . . .
H35B H 0.194421 -0.038849 0.780750 0.511 Uiso 1 1 calc R . . . .
H35C H 0.196892 0.006281 0.810172 0.511 Uiso 1 1 calc R . . . .
C12 C 0.2042(10) 0.1172(10) 0.5476(4) 0.238(2) Uani 1 1 d D . . . .
H12A H 0.209040 0.161587 0.549120 0.357 Uiso 1 1 calc R . . . .
H12B H 0.166998 0.104177 0.560059 0.357 Uiso 1 1 calc R . . . .
H12C H 0.243490 0.097402 0.555453 0.357 Uiso 1 1 calc R . . . .
C84 C 0.3412(10) 0.5130(8) 0.7867(4) 0.224(2) Uani 1 1 d D . . . .
H84A H 0.353459 0.521015 0.764902 0.336 Uiso 1 1 calc R . . . .
H84B H 0.376606 0.525157 0.800629 0.336 Uiso 1 1 calc R . . . .
H84C H 0.332316 0.469453 0.789331 0.336 Uiso 1 1 calc R . . . .
C94 C 0.4836(6) 0.1050(7) 0.7157(3) 0.1557(11) Uani 1 1 d D . . . .
H94 H 0.480019 0.060629 0.710597 0.187 Uiso 1 1 calc R . . . .
C21 C 0.0635(9) 0.3431(13) 0.3735(4) 0.280(12) Uani 1 1 d D U . . .
H21A H 0.054497 0.301222 0.366014 0.336 Uiso 1 1 calc R . . . .
H21B H 0.021444 0.364522 0.374973 0.336 Uiso 1 1 calc R . . . .
C95 C 0.5509(6) 0.1172(6) 0.7224(3) 0.1557(11) Uani 1 1 d D . . . .
H95A H 0.566037 0.089509 0.738913 0.234 Uiso 1 1 calc R . . . .
H95B H 0.576583 0.110896 0.703466 0.234 Uiso 1 1 calc R . . . .
H95C H 0.555697 0.159464 0.729510 0.234 Uiso 1 1 calc R . . . .
C75 C 0.2116(18) 0.7483(15) 0.6059(10) 0.383(19) Uani 1 1 d D U . . .
H75A H 0.222944 0.791339 0.602973 0.574 Uiso 1 1 calc R . . . .
H75B H 0.250895 0.724788 0.610281 0.574 Uiso 1 1 calc R . . . .
H75C H 0.191113 0.732778 0.586737 0.574 Uiso 1 1 calc R . . . .
C20 C 0.192(2) 0.5517(17) 0.3912(5) 0.275(14) Uani 0.66(3) 1 d D U P A 1
H20A H 0.185686 0.509178 0.384960 0.412 Uiso 0.66(3) 1 calc R . P A 1
H20B H 0.150416 0.572326 0.392722 0.412 Uiso 0.66(3) 1 calc R . P A 1
H20C H 0.219134 0.572344 0.375534 0.412 Uiso 0.66(3) 1 calc R . P A 1
C96 C 0.4477(6) 0.1152(6) 0.7478(3) 0.1557(11) Uani 1 1 d D . . . .
H96A H 0.401263 0.107643 0.744989 0.234 Uiso 1 1 calc R . . . .
H96B H 0.465037 0.087015 0.763505 0.234 Uiso 1 1 calc R . . . .
H96C H 0.454341 0.157266 0.754803 0.234 Uiso 1 1 calc R . . . .
C64 C 0.602(2) 0.673(2) 0.6558(13) 0.39(2) Uani 0.75(5) 1 d D U P B 1
H64A H 0.632858 0.644654 0.664907 0.580 Uiso 0.75(5) 1 calc R . P B 1
H64B H 0.624042 0.701355 0.641703 0.580 Uiso 0.75(5) 1 calc R . P B 1
H64C H 0.580859 0.696534 0.672653 0.580 Uiso 0.75(5) 1 calc R . P B 1
C91 C 0.5355(17) -0.0580(10) 0.6592(5) 0.293(12) Uani 1 1 d D U . . .
H91A H 0.566741 -0.079272 0.672627 0.440 Uiso 1 1 calc R . . . .
H91B H 0.538411 -0.013979 0.663017 0.440 Uiso 1 1 calc R . . . .
H91C H 0.491670 -0.072107 0.664090 0.440 Uiso 1 1 calc R . . . .
C24 C 0.1659(15) 0.336(2) 0.3453(6) 0.39(2) Uani 1 1 d D U . . .
H24A H 0.190843 0.337389 0.364797 0.590 Uiso 1 1 calc R . . . .
H24B H 0.153250 0.293647 0.340902 0.590 Uiso 1 1 calc R . . . .
H24C H 0.192513 0.351270 0.328019 0.590 Uiso 1 1 calc R . . . .
C51 C 0.1124(10) -0.1252(9) 0.7201(7) 0.304(4) Uani 1 1 d D . . . .
H51A H 0.139459 -0.091551 0.712623 0.455 Uiso 1 1 calc R . . . .
H51B H 0.116854 -0.128819 0.742894 0.455 Uiso 1 1 calc R . . . .
H51C H 0.126254 -0.163287 0.710194 0.455 Uiso 1 1 calc R . . . .
C54 C -0.0073(12) -0.0512(14) 0.5997(8) 0.343(13) Uani 1 1 d D U . . .
H54 H -0.029966 -0.017485 0.588310 0.411 Uiso 1 1 calc R . . . .
C56 C -0.0097(14) -0.1116(16) 0.5813(9) 0.381(18) Uani 1 1 d D U . . .
H56A H -0.054752 -0.121909 0.576453 0.571 Uiso 1 1 calc R . . . .
H56B H 0.014614 -0.107174 0.561700 0.571 Uiso 1 1 calc R . . . .
H56C H 0.009679 -0.144186 0.593898 0.571 Uiso 1 1 calc R . . . .
C55 C -0.040(2) -0.067(3) 0.6310(9) 0.47(2) Uani 1 1 d D U . . .
H55A H -0.085746 -0.077260 0.627112 0.703 Uiso 1 1 calc R . . . .
H55B H -0.018205 -0.101335 0.640738 0.703 Uiso 1 1 calc R . . . .
H55C H -0.038080 -0.031299 0.644923 0.703 Uiso 1 1 calc R . . . .
C69 C 0.0956(11) 0.4710(10) 0.6775(7) 0.289(11) Uani 1 1 d D U . . .
H69A H 0.081271 0.482030 0.698866 0.347 Uiso 1 1 calc R . . . .
H69B H 0.070470 0.497377 0.663098 0.347 Uiso 1 1 calc R . . . .
C86 C 0.3951(13) 0.1092(16) 0.4876(6) 0.363(14) Uani 1 1 d D U . . .
H86 H 0.439026 0.119757 0.479431 0.436 Uiso 1 1 calc R . . . .
C70 C 0.0686(13) 0.4052(13) 0.6719(9) 0.353(14) Uani 1 1 d D U . . .
H70 H 0.075547 0.387670 0.650586 0.424 Uiso 1 1 calc R . . . .
C85 C 0.3928(9) 0.0899(14) 0.5219(5) 0.318(13) Uani 1 1 d D U . . .
H85A H 0.399776 0.045301 0.522843 0.381 Uiso 1 1 calc R . . . .
H85B H 0.348608 0.097911 0.529783 0.381 Uiso 1 1 calc R . . . .
C72 C 0.1003(18) 0.3704(16) 0.6995(11) 0.40(2) Uani 1 1 d D U . . .
H72A H 0.146189 0.363640 0.695022 0.606 Uiso 1 1 calc R . . . .
H72B H 0.096063 0.394440 0.718738 0.606 Uiso 1 1 calc R . . . .
H72C H 0.078596 0.331005 0.702247 0.606 Uiso 1 1 calc R . . . .
C52 C -0.0033(12) -0.1621(8) 0.7224(8) 0.304(4) Uani 1 1 d D . . . .
H52A H -0.047883 -0.151902 0.716544 0.455 Uiso 1 1 calc R . . . .
H52B H 0.009099 -0.200668 0.712547 0.455 Uiso 1 1 calc R . . . .
H52C H -0.000301 -0.166200 0.745247 0.455 Uiso 1 1 calc R . . . .
C87 C 0.3553(12) 0.0630(14) 0.4669(5) 0.326(15) Uani 1 1 d D U . . .
H87A H 0.357006 0.075732 0.444911 0.489 Uiso 1 1 calc R . . . .
H87B H 0.373929 0.022117 0.468991 0.489 Uiso 1 1 calc R . . . .
H87C H 0.310178 0.062384 0.473896 0.489 Uiso 1 1 calc R . . . .
C43 C -0.0642(7) 0.3005(8) 0.5882(6) 0.259(3) Uani 1 1 d D . . . .
H43A H -0.060981 0.342046 0.596465 0.388 Uiso 1 1 calc R . . . .
H43B H -0.054625 0.300688 0.565757 0.388 Uiso 1 1 calc R . . . .
H43C H -0.108073 0.284899 0.591562 0.388 Uiso 1 1 calc R . . . .
C76 C 0.1053(14) 0.7834(10) 0.6267(8) 0.341(15) Uani 1 1 d D U . . .
H76A H 0.119356 0.825926 0.628672 0.511 Uiso 1 1 calc R . . . .
H76B H 0.092770 0.775332 0.604900 0.511 Uiso 1 1 calc R . . . .
H76C H 0.068248 0.776164 0.640410 0.511 Uiso 1 1 calc R . . . .
C71 C -0.0034(10) 0.4123(16) 0.6825(10) 0.40(2) Uani 1 1 d D U . . .
H71A H -0.027865 0.434181 0.666329 0.595 Uiso 1 1 calc R . . . .
H71B H -0.022517 0.371891 0.685673 0.595 Uiso 1 1 calc R . . . .
H71C H -0.005050 0.435326 0.702164 0.595 Uiso 1 1 calc R . . . .
C105 C 0.7287(5) 0.0704(6) 0.5835(4) 0.180(6) Uani 1 1 d D U . . .
H10N H 0.731927 0.040592 0.600803 0.216 Uiso 0.31(3) 1 calc R . P D 1
H10O H 0.724161 0.046191 0.563995 0.216 Uiso 0.31(3) 1 calc R . P D 1
H10P H 0.750391 0.067662 0.604103 0.216 Uiso 0.69(3) 1 calc R . P D 2
H10Q H 0.719532 0.028207 0.576467 0.216 Uiso 0.69(3) 1 calc R . P D 2
C106 C 0.7956(10) 0.1018(13) 0.5815(13) 0.158(11) Uani 0.31(3) 1 d D U P D 1
H106 H 0.800524 0.130754 0.599429 0.189 Uiso 0.31(3) 1 calc R . P D 1
C29 C 0.183(6) 0.240(2) 0.7529(13) 0.373(16) Uani 0.26(2) 1 d D U P E 1
H29A H 0.154733 0.226724 0.770312 0.448 Uiso 0.26(2) 1 calc R . P E 1
H29B H 0.228267 0.232397 0.759808 0.448 Uiso 0.26(2) 1 calc R . P E 1
C107 C 0.8014(12) 0.1339(10) 0.5532(7) 0.176(14) Uani 0.31(3) 1 d D U P D 1
H10R H 0.768697 0.166146 0.552330 0.264 Uiso 0.31(3) 1 calc R . P D 1
H10S H 0.844673 0.152050 0.551917 0.264 Uiso 0.31(3) 1 calc R . P D 1
H10T H 0.795067 0.105807 0.535605 0.264 Uiso 0.31(3) 1 calc R . P D 1
C108 C 0.8442(6) 0.0513(13) 0.5847(9) 0.185(18) Uani 0.31(3) 1 d D U P D 1
H10U H 0.838000 0.030453 0.604773 0.278 Uiso 0.31(3) 1 calc R . P D 1
H10V H 0.838430 0.022061 0.567550 0.278 Uiso 0.31(3) 1 calc R . P D 1
H10W H 0.888036 0.068304 0.583862 0.278 Uiso 0.31(3) 1 calc R . P D 1
C46 C -0.0824(14) 0.1598(14) 0.7495(5) 0.42(2) Uani 1 1 d D U . . .
H46 H -0.049481 0.182829 0.761932 0.501 Uiso 1 1 calc R . . . .
C45 C -0.0560(12) 0.1756(12) 0.7164(5) 0.44(2) Uani 1 1 d D U . . .
H45A H -0.057349 0.220308 0.713446 0.531 Uiso 1 1 calc R . . . .
H45B H -0.084529 0.156898 0.700364 0.531 Uiso 1 1 calc R . . . .
C32 C 0.218(6) 0.341(4) 0.775(2) 0.376(16) Uani 0.26(2) 1 d D U P E 1
H32A H 0.213083 0.385425 0.772774 0.564 Uiso 0.26(2) 1 calc R . P E 1
H32B H 0.203583 0.328187 0.795538 0.564 Uiso 0.26(2) 1 calc R . P E 1
H32C H 0.263023 0.329715 0.771609 0.564 Uiso 0.26(2) 1 calc R . P E 1
C30 C 0.175(5) 0.3092(16) 0.7493(16) 0.374(16) Uani 0.26(2) 1 d D U P E 1
H30 H 0.184555 0.323747 0.727611 0.449 Uiso 0.26(2) 1 calc R . P E 1
C7 C -0.1192(6) 0.3440(7) 0.5008(6) 0.286(4) Uani 1 1 d D . . . .
H7A H -0.084266 0.371271 0.494038 0.429 Uiso 1 1 calc R . . . .
H7B H -0.159732 0.367008 0.502062 0.429 Uiso 1 1 calc R . . . .
H7C H -0.108599 0.327040 0.521382 0.429 Uiso 1 1 calc R . . . .
C31 C 0.105(5) 0.326(5) 0.760(3) 0.373(17) Uani 0.26(2) 1 d D U P E 1
H31A H 0.098259 0.369729 0.757965 0.559 Uiso 0.26(2) 1 calc R . P E 1
H31B H 0.073535 0.304010 0.746900 0.559 Uiso 0.26(2) 1 calc R . P E 1
H31C H 0.099222 0.313658 0.781937 0.559 Uiso 0.26(2) 1 calc R . P E 1
C47 C -0.1357(9) 0.1964(10) 0.7566(7) 0.40(2) Uani 1 1 d D U . . .
H47A H -0.132742 0.234757 0.744875 0.600 Uiso 1 1 calc R . . . .
H47B H -0.175629 0.175087 0.750672 0.600 Uiso 1 1 calc R . . . .
H47C H -0.136193 0.205071 0.779060 0.600 Uiso 1 1 calc R . . . .
C48 C -0.0692(16) 0.1062(10) 0.7601(7) 0.49(3) Uani 1 1 d D U . . .
H48A H -0.028578 0.091863 0.750962 0.736 Uiso 1 1 calc R . . . .
H48B H -0.064802 0.108070 0.782972 0.736 Uiso 1 1 calc R . . . .
H48C H -0.104238 0.078085 0.754584 0.736 Uiso 1 1 calc R . . . .
C8 C -0.1784(5) 0.2528(8) 0.4875(5) 0.286(4) Uani 1 1 d D . . . .
H8A H -0.179525 0.221524 0.471133 0.429 Uiso 1 1 calc R . . . .
H8B H -0.169217 0.233513 0.507772 0.429 Uiso 1 1 calc R . . . .
H8C H -0.220349 0.273481 0.488452 0.429 Uiso 1 1 calc R . . . .
C6 C -0.1258(6) 0.2989(10) 0.4801(7) 0.286(4) Uani 1 1 d D . . . .
H6 H -0.136299 0.317605 0.459394 0.343 Uiso 1 1 calc R . . . .
C64A C 0.615(3) 0.639(4) 0.619(3) 0.34(2) Uani 0.25(5) 1 d D U P B 2
H64D H 0.642219 0.605327 0.626819 0.512 Uiso 0.25(5) 1 calc R . P B 2
H64E H 0.607221 0.634339 0.596849 0.512 Uiso 0.25(5) 1 calc R . P B 2
H64F H 0.636096 0.677779 0.623555 0.512 Uiso 0.25(5) 1 calc R . P B 2
C40A C 0.2480(16) -0.0459(15) 0.5863(9) 0.286(15) Uani 0.70(4) 1 d D U P C 2
H40D H 0.254378 -0.087996 0.579366 0.429 Uiso 0.70(4) 1 calc R . P C 2
H40E H 0.207998 -0.043147 0.598537 0.429 Uiso 0.70(4) 1 calc R . P C 2
H40F H 0.244818 -0.019031 0.568035 0.429 Uiso 0.70(4) 1 calc R . P C 2
C30A C 0.2644(18) 0.2644(14) 0.7473(7) 0.376(16) Uani 0.74(2) 1 d D U P E 2
H30A H 0.277390 0.275565 0.725501 0.451 Uiso 0.74(2) 1 calc R . P E 2
C32A C 0.280(2) 0.3151(16) 0.7722(9) 0.378(16) Uani 0.74(2) 1 d D U P E 2
H32D H 0.258920 0.353301 0.765992 0.567 Uiso 0.74(2) 1 calc R . P E 2
H32E H 0.263348 0.302330 0.792722 0.567 Uiso 0.74(2) 1 calc R . P E 2
H32F H 0.326709 0.321164 0.773553 0.567 Uiso 0.74(2) 1 calc R . P E 2
C31A C 0.300(2) 0.2078(18) 0.7603(9) 0.385(16) Uani 0.74(2) 1 d D U P E 2
H31D H 0.347036 0.214937 0.759735 0.577 Uiso 0.74(2) 1 calc R . P E 2
H31E H 0.286779 0.200537 0.782001 0.577 Uiso 0.74(2) 1 calc R . P E 2
H31F H 0.289577 0.172107 0.747521 0.577 Uiso 0.74(2) 1 calc R . P E 2
C29A C 0.1926(18) 0.2441(18) 0.7502(9) 0.372(16) Uani 0.74(2) 1 d D U P E 2
H29C H 0.164507 0.280628 0.748936 0.447 Uiso 0.74(2) 1 calc R . P E 2
H29D H 0.186016 0.225389 0.771084 0.447 Uiso 0.74(2) 1 calc R . P E 2
C18A C 0.2352(18) 0.537(2) 0.4259(11) 0.244(14) Uani 0.34(3) 1 d D U P A 2
H18A H 0.274359 0.535658 0.439696 0.293 Uiso 0.34(3) 1 calc R . P A 2
C19A C 0.228(4) 0.597(2) 0.4071(17) 0.246(18) Uani 0.34(3) 1 d D U P A 2
H19D H 0.267911 0.604866 0.395498 0.369 Uiso 0.34(3) 1 calc R . P A 2
H19E H 0.191731 0.593143 0.392361 0.369 Uiso 0.34(3) 1 calc R . P A 2
H19F H 0.219632 0.630615 0.421579 0.369 Uiso 0.34(3) 1 calc R . P A 2
C20A C 0.235(3) 0.486(2) 0.3998(12) 0.251(18) Uani 0.34(3) 1 d D U P A 2
H20D H 0.239901 0.446178 0.409536 0.376 Uiso 0.34(3) 1 calc R . P A 2
H20E H 0.194774 0.488232 0.388009 0.376 Uiso 0.34(3) 1 calc R . P A 2
H20F H 0.271841 0.493505 0.385610 0.376 Uiso 0.34(3) 1 calc R . P A 2
C1A C 0.8407(15) 0.0625(19) 0.564(2) 0.45(4) Uani 0.69(3) 1 d D U P D 2
H1AA H 0.873490 0.078704 0.549719 0.678 Uiso 0.69(3) 1 calc R . P D 2
H1AB H 0.856143 0.066300 0.585657 0.678 Uiso 0.69(3) 1 calc R . P D 2
H1AC H 0.832729 0.019512 0.559199 0.678 Uiso 0.69(3) 1 calc R . P D 2
C1B C 0.7766(13) 0.0994(14) 0.5600(10) 0.40(3) Uani 0.69(3) 1 d D U P D 2
H1BA H 0.759801 0.094364 0.538209 0.479 Uiso 0.69(3) 1 calc R . P D 2
C1C C 0.7936(14) 0.1673(13) 0.5661(16) 0.40(3) Uani 0.69(3) 1 d D U P D 2
H1CA H 0.824044 0.181388 0.550095 0.593 Uiso 0.69(3) 1 calc R . P D 2
H1CB H 0.754015 0.191874 0.565068 0.593 Uiso 0.69(3) 1 calc R . P D 2
H1CC H 0.813327 0.171462 0.586841 0.593 Uiso 0.69(3) 1 calc R . P D 2

loop_
_atom_site_aniso_label
_atom_site_aniso_U_11
_atom_site_aniso_U_22
_atom_site_aniso_U_33
_atom_site_aniso_U_23
_atom_site_aniso_U_13
_atom_site_aniso_U_12
Ti1 0.0947(9) 0.0913(8) 0.1070(9) -0.0058(7) -0.0002(8) 0.0012(7)
Si25 0.0955(16) 0.1206(18) 0.157(2) -0.0014(17) -0.0180(16) 0.0161(15)
Si5 0.1044(18) 0.211(3) 0.1165(19) -0.011(2) -0.0181(15) 0.036(2)
Si32 0.124(2) 0.1179(19) 0.158(2) -0.0035(17) -0.0466(19) 0.0096(17)
Si31 0.1003(17) 0.1097(18) 0.193(3) -0.0059(19) -0.0205(18) 0.0076(14)
Si28 0.146(2) 0.169(3) 0.152(2) 0.0198(19) -0.0192(19) 0.003(2)
Si29 0.1084(18) 0.1153(19) 0.176(3) 0.0281(19) -0.0212(19) 0.0101(15)
Si26 0.109(2) 0.169(3) 0.154(2) -0.042(2) -0.0226(19) -0.001(2)
Si27 0.118(2) 0.0938(17) 0.246(4) -0.003(2) -0.008(3) -0.0041(15)
Si1 0.1067(19) 0.181(3) 0.129(2) -0.0157(19) -0.0260(17) 0.0046(19)
Si30 0.113(2) 0.196(3) 0.142(2) -0.003(2) -0.0121(18) 0.000(2)
Si9 0.148(3) 0.136(2) 0.157(2) 0.0287(19) 0.021(2) -0.017(2)
Si12 0.144(2) 0.145(2) 0.149(2) -0.0068(18) 0.016(2) -0.008(2)
Si19 0.172(3) 0.155(3) 0.187(3) -0.002(3) -0.056(3) -0.032(3)
Si17 0.145(3) 0.1105(19) 0.160(2) -0.0286(18) -0.011(2) 0.0063(18)
Si23 0.184(3) 0.123(2) 0.165(3) -0.042(2) -0.037(3) -0.006(2)
Si2 0.0900(16) 0.232(4) 0.132(2) -0.038(2) -0.0199(17) 0.033(2)
Si8 0.156(3) 0.213(4) 0.159(3) -0.044(3) -0.022(3) 0.016(3)
Si22 0.202(4) 0.138(3) 0.182(3) -0.055(2) -0.063(3) 0.040(3)
Si6 0.119(2) 0.309(6) 0.108(2) -0.018(3) -0.0191(18) 0.068(3)
Si21 0.156(3) 0.155(3) 0.224(4) -0.073(3) 0.009(3) -0.003(2)
Si7 0.162(4) 0.444(11) 0.134(3) -0.099(6) -0.058(3) 0.105(6)
Si11 0.317(7) 0.148(3) 0.161(3) 0.023(2) 0.039(4) 0.058(4)
Si18 0.198(4) 0.120(2) 0.167(3) -0.0135(19) -0.035(3) -0.012(2)
Si20 0.232(5) 0.159(3) 0.241(5) -0.013(3) -0.063(4) 0.036(3)
Si3 0.113(3) 0.392(9) 0.354(8) -0.139(7) -0.071(4) -0.004(4)
Si24 0.340(7) 0.155(3) 0.176(3) -0.017(2) -0.029(4) 0.021(4)
Si15 0.297(7) 0.183(4) 0.432(9) 0.097(6) 0.191(8) 0.032(5)
O51 0.116(5) 0.126(5) 0.191(7) -0.005(5) -0.037(5) 0.017(4)
O33 0.248(13) 0.168(8) 0.225(10) 0.078(8) -0.129(11) -0.065(9)
Si13 0.152(3) 0.187(4) 0.438(9) 0.085(5) 0.007(5) -0.004(3)
O6 0.126(5) 0.212(8) 0.128(5) -0.019(5) 0.011(4) 0.031(5)
Si4 0.197(4) 0.250(5) 0.267(5) -0.047(4) -0.059(4) -0.057(4)
O2 0.115(5) 0.193(7) 0.145(5) -0.018(5) -0.014(4) 0.019(5)
Si10 0.351(7) 0.127(3) 0.181(3) 0.030(2) 0.097(5) 0.047(4)
O46 0.119(5) 0.205(8) 0.155(6) -0.029(5) -0.018(5) 0.018(5)
O45 0.117(5) 0.138(5) 0.208(7) 0.016(5) -0.026(5) 0.021(4)
O37 0.184(7) 0.116(5) 0.185(7) -0.038(4) -0.046(6) 0.018(5)
O10 0.131(6) 0.251(9) 0.139(5) -0.001(6) -0.005(5) 0.072(6)
O47 0.120(5) 0.124(5) 0.237(9) -0.005(5) -0.026(6) -0.002(4)
O9 0.094(4) 0.219(8) 0.133(5) -0.009(5) -0.014(4) 0.022(4)
O8 0.107(5) 0.135(5) 0.225(9) 0.004(6) -0.007(6) -0.022(4)
O52 0.126(5) 0.106(4) 0.166(6) 0.005(4) -0.035(4) 0.004(3)
Si14 0.300(8) 0.190(5) 0.495(12) 0.122(7) 0.248(9) 0.066(5)
O44 0.122(5) 0.145(5) 0.174(6) -0.002(5) -0.039(5) 0.032(4)
O41 0.113(4) 0.144(5) 0.162(6) -0.004(5) -0.018(4) 0.010(4)
Si16 0.143(3) 0.160(3) 0.344(7) 0.047(4) 0.006(4) -0.028(3)
O49 0.151(6) 0.163(6) 0.157(6) -0.006(5) -0.015(5) 0.018(5)
O23 0.191(8) 0.161(6) 0.174(5) 0.001(5) 0.012(5) 0.022(6)
O1 0.128(5) 0.200(7) 0.136(5) 0.006(5) -0.030(4) 0.010(5)
O31 0.184(8) 0.140(6) 0.211(8) -0.054(6) -0.062(7) 0.025(5)
O28 0.212(8) 0.111(5) 0.159(6) -0.027(4) 0.006(6) -0.025(5)
O50 0.111(5) 0.156(6) 0.173(6) -0.028(5) 0.008(4) 0.014(4)
C26 0.208(15) 0.230(14) 0.197(12) -0.049(9) -0.051(11) 0.031(11)
O40 0.119(5) 0.163(6) 0.173(6) 0.003(5) -0.009(5) 0.033(5)
O13 0.134(6) 0.291(12) 0.154(6) -0.073(7) -0.040(5) 0.060(7)
O43 0.159(6) 0.093(4) 0.194(7) -0.010(4) -0.004(5) -0.003(4)
O34 0.218(10) 0.127(5) 0.189(7) -0.049(5) -0.040(7) 0.006(6)
O22 0.131(6) 0.176(6) 0.409(15) 0.069(8) 0.003(9) -0.017(5)
O39 0.188(8) 0.187(8) 0.196(8) -0.030(7) 0.002(8) 0.019(7)
O36 0.180(8) 0.111(6) 0.244(9) -0.061(6) -0.015(7) -0.013(5)
O14 0.168(7) 0.158(6) 0.154(5) 0.038(5) 0.022(5) -0.036(6)
O38 0.252(11) 0.146(6) 0.142(5) 0.012(5) -0.036(6) 0.001(7)
O19 0.131(5) 0.162(5) 0.184(6) 0.018(5) 0.004(5) -0.016(4)
C1 0.100(6) 0.278(14) 0.115(7) 0.010(7) 0.002(5) 0.028(8)
O30 0.133(5) 0.143(6) 0.193(7) 0.041(5) -0.006(5) 0.022(5)
C22 0.27(2) 0.52(3) 0.174(13) -0.086(19) -0.077(13) 0.12(2)
O12 0.194(10) 0.48(2) 0.205(10) -0.163(13) -0.109(9) 0.150(13)
O42 0.128(5) 0.146(6) 0.205(8) -0.027(6) -0.013(6) 0.004(5)
O26 0.135(5) 0.176(6) 0.208(7) 0.005(6) 0.019(5) -0.011(5)
O15 0.235(9) 0.142(6) 0.181(6) 0.048(5) 0.057(6) 0.021(6)
O5 0.159(7) 0.206(9) 0.220(9) -0.057(7) -0.041(7) -0.022(7)
C61 0.256(19) 0.161(12) 0.28(2) 0.018(11) -0.084(15) -0.034(12)
O7 0.282(16) 0.386(18) 0.105(6) 0.004(8) -0.073(9) -0.086(14)
O4 0.146(8) 0.287(14) 0.286(14) -0.106(11) -0.054(9) -0.023(9)
O21 0.317(14) 0.199(8) 0.475(17) 0.118(9) 0.240(14) 0.032(9)
C33 0.44(3) 0.133(9) 0.169(9) 0.019(8) 0.004(14) 0.053(14)
C57 0.197(13) 0.167(11) 0.222(12) 0.012(10) -0.060(11) -0.058(10)
O18 0.137(5) 0.149(6) 0.267(9) 0.049(6) 0.014(6) -0.010(5)
O48 0.114(4) 0.167(6) 0.126(4) 0.008(4) -0.020(4) -0.008(4)
O32 0.190(9) 0.152(6) 0.193(8) -0.034(6) 0.005(7) -0.008(6)
O35 0.256(12) 0.174(8) 0.195(9) 0.006(7) -0.077(9) 0.065(9)
O29 0.185(8) 0.195(8) 0.219(10) 0.081(8) 0.032(8) 0.054(7)
C42 0.152(3) 0.187(4) 0.438(9) 0.085(5) 0.007(5) -0.004(3)
C73 0.32(2) 0.150(8) 0.267(16) -0.021(10) -0.114(16) 0.049(11)
C58 0.245(16) 0.235(13) 0.173(10) 0.011(10) -0.048(10) -0.100(13)
C90 0.212(14) 0.129(8) 0.339(19) 0.011(12) -0.052(15) 0.001(9)
C97 0.149(10) 0.133(8) 0.257(15) 0.027(9) 0.021(10) 0.014(7)
O24 0.358(10) 0.158(8) 0.273(11) 0.093(8) 0.141(11) 0.005(9)
C98 0.31(2) 0.140(9) 0.325(19) 0.024(12) 0.156(17) -0.003(11)
O20 0.337(13) 0.157(6) 0.165(6) 0.026(5) 0.080(8) 0.066(7)
C17 0.221(16) 0.226(15) 0.177(11) 0.079(12) 0.008(12) 0.122(14)
C74 0.34(2) 0.150(9) 0.272(16) -0.030(11) -0.104(15) 0.048(12)
C100 0.55(5) 0.32(3) 0.303(19) -0.077(19) 0.07(3) -0.08(4)
C81 0.340(7) 0.155(3) 0.176(3) -0.017(2) -0.029(4) 0.021(4)
O27 0.156(6) 0.107(4) 0.171(6) -0.026(4) 0.001(5) -0.002(4)
C2 0.118(8) 0.355(18) 0.166(10) -0.084(11) -0.042(7) 0.066(9)
C109 0.161(10) 0.186(11) 0.221(13) -0.035(9) -0.075(10) 0.004(8)
C25 0.213(15) 0.223(14) 0.225(15) -0.047(11) -0.049(13) 0.020(11)
C62 0.29(2) 0.25(2) 0.46(3) 0.140(19) -0.05(2) -0.061(16)
C59 0.27(2) 0.32(2) 0.172(11) 0.041(14) 0.008(13) 0.051(19)
C93 0.146(2) 0.169(3) 0.152(2) 0.0198(19) -0.0192(19) 0.003(2)
C23 0.39(4) 0.44(4) 0.209(16) -0.02(2) -0.15(2) -0.01(3)
C4 0.189(16) 0.45(3) 0.259(19) -0.08(2) -0.075(14) 0.119(19)
C65 0.232(5) 0.159(3) 0.241(5) -0.013(3) -0.063(4) 0.036(3)
C13 0.124(7) 0.156(8) 0.170(9) 0.024(7) -0.025(7) 0.016(6)
C60 0.46(4) 0.247(17) 0.31(3) -0.043(18) -0.07(3) -0.12(2)
C34 0.46(3) 0.202(15) 0.179(10) 0.047(12) 0.013(18) 0.05(2)
O3 0.102(5) 0.280(11) 0.183(7) -0.091(7) -0.025(5) 0.020(6)
O11 0.156(7) 0.324(13) 0.118(5) -0.066(7) -0.050(5) 0.102(8)
O25 0.170(8) 0.127(6) 0.440(11) 0.075(9) 0.071(10) -0.024(6)
O16 0.361(10) 0.188(9) 0.248(10) 0.064(7) 0.205(9) 0.104(8)
C27 0.25(2) 0.37(3) 0.30(2) -0.17(2) -0.033(17) 0.05(2)
C89 0.129(8) 0.091(6) 0.348(18) -0.031(8) -0.031(10) -0.011(6)
C37 0.174(12) 0.211(11) 0.165(10) -0.008(9) 0.029(9) -0.038(11)
C77 0.231(15) 0.150(8) 0.230(14) -0.053(9) -0.059(12) -0.009(10)
O17 0.246(12) 0.192(11) 0.481(12) 0.087(11) 0.149(12) 0.056(10)
C14 0.122(8) 0.216(12) 0.330(19) 0.083(14) -0.041(11) 0.007(8)
C16 0.108(9) 0.33(2) 0.56(5) 0.09(3) 0.060(18) 0.002(11)
C63 0.42(4) 0.24(2) 0.43(4) 0.07(2) -0.04(3) 0.02(2)
C53 0.28(2) 0.189(15) 0.41(3) -0.019(18) -0.06(2) -0.109(16)
C92 0.37(3) 0.113(8) 0.49(3) 0.019(14) -0.04(3) 0.022(13)
C15 0.170(14) 0.243(15) 0.68(5) 0.22(3) 0.03(2) 0.075(12)
C18 0.26(2) 0.178(14) 0.213(16) 0.113(13) 0.016(17) 0.031(16)
C19 0.19(2) 0.205(15) 0.25(3) 0.051(17) -0.01(2) 0.016(17)
C78 0.33(2) 0.127(8) 0.252(17) -0.055(9) -0.021(14) -0.035(13)
C80 0.42(4) 0.174(12) 0.236(18) -0.048(12) -0.01(2) 0.053(19)
C3 0.132(11) 0.41(3) 0.36(3) -0.17(2) -0.016(14) 0.073(15)
C41 0.152(3) 0.187(4) 0.438(9) 0.085(5) 0.007(5) -0.004(3)
C83 0.340(7) 0.155(3) 0.176(3) -0.017(2) -0.029(4) 0.021(4)
C82 0.340(7) 0.155(3) 0.176(3) -0.017(2) -0.029(4) 0.021(4)
C101 0.191(14) 0.314(19) 0.210(12) 0.068(12) -0.038(12) 0.003(13)
C39 0.34(3) 0.232(18) 0.38(3) 0.027(19) 0.09(2) 0.03(2)
C38 0.251(17) 0.224(14) 0.28(2) -0.042(12) 0.048(15) -0.016(16)
C102 0.214(15) 0.35(2) 0.226(13) 0.059(14) -0.014(12) 0.007(14)
C44 0.152(3) 0.187(4) 0.438(9) 0.085(5) 0.007(5) -0.004(3)
C103 0.25(2) 0.41(3) 0.216(16) 0.039(18) 0.083(16) 0.09(2)
C67 0.232(5) 0.159(3) 0.241(5) -0.013(3) -0.063(4) 0.036(3)
C99 0.36(3) 0.120(9) 0.56(4) -0.003(16) 0.18(3) 0.004(14)
C66 0.232(5) 0.159(3) 0.241(5) -0.013(3) -0.063(4) 0.036(3)
C68 0.232(5) 0.159(3) 0.241(5) -0.013(3) -0.063(4) 0.036(3)
C104 0.27(3) 0.32(2) 0.34(3) 0.022(18) -0.01(3) 0.007(19)
C110 0.233(15) 0.277(18) 0.280(17) 0.008(13) -0.115(13) -0.109(14)
C111 0.47(5) 0.49(5) 0.44(4) 0.22(4) -0.09(4) -0.06(3)
C36 0.51(4) 0.29(3) 0.23(2) -0.003(19) -0.12(2) 0.06(3)
C5 0.113(3) 0.392(9) 0.354(8) -0.139(7) -0.071(4) -0.004(4)
C49 0.297(7) 0.183(4) 0.432(9) 0.097(6) 0.191(8) 0.032(5)
C9 0.197(4) 0.250(5) 0.267(5) -0.047(4) -0.059(4) -0.057(4)
C11 0.197(4) 0.250(5) 0.267(5) -0.047(4) -0.059(4) -0.057(4)
C50 0.297(7) 0.183(4) 0.432(9) 0.097(6) 0.191(8) 0.032(5)
C28 0.32(3) 0.34(3) 0.36(3) 0.10(2) -0.05(3) -0.05(3)
C10 0.197(4) 0.250(5) 0.267(5) -0.047(4) -0.059(4) -0.057(4)
C112 0.31(3) 0.36(3) 0.37(3) -0.08(2) -0.14(2) -0.14(2)
C88 0.37(4) 0.44(4) 0.50(5) -0.14(3) -0.02(4) -0.10(3)
C40 0.28(4) 0.30(5) 0.29(5) -0.09(4) 0.09(4) 0.00(4)
C79 0.38(4) 0.155(13) 0.36(3) -0.054(15) 0.06(2) -0.020(18)
C35 0.47(3) 0.33(3) 0.23(2) 0.05(2) 0.03(2) 0.06(3)
C12 0.197(4) 0.250(5) 0.267(5) -0.047(4) -0.059(4) -0.057(4)
C84 0.340(7) 0.155(3) 0.176(3) -0.017(2) -0.029(4) 0.021(4)
C94 0.146(2) 0.169(3) 0.152(2) 0.0198(19) -0.0192(19) 0.003(2)
C21 0.195(16) 0.46(3) 0.181(12) -0.123(16) -0.089(12) 0.116(18)
C95 0.146(2) 0.169(3) 0.152(2) 0.0198(19) -0.0192(19) 0.003(2)
C75 0.43(4) 0.27(3) 0.45(4) 0.09(3) 0.03(3) 0.06(3)
C20 0.36(3) 0.25(3) 0.21(2) 0.075(18) -0.01(2) -0.08(3)
C96 0.146(2) 0.169(3) 0.152(2) 0.0198(19) -0.0192(19) 0.003(2)
C64 0.36(4) 0.30(4) 0.50(5) 0.14(3) -0.07(3) -0.13(3)
C91 0.37(3) 0.181(15) 0.327(19) 0.022(15) -0.06(2) -0.003(19)
C24 0.39(3) 0.58(5) 0.202(19) 0.04(3) 0.05(2) 0.23(3)
C51 0.297(7) 0.183(4) 0.432(9) 0.097(6) 0.191(8) 0.032(5)
C54 0.25(2) 0.35(3) 0.42(3) 0.03(2) 0.02(2) -0.12(2)
C56 0.27(3) 0.38(3) 0.50(4) -0.01(3) -0.12(3) -0.15(3)
C55 0.32(4) 0.66(6) 0.42(4) 0.11(4) 0.01(3) -0.08(4)
C69 0.231(18) 0.28(2) 0.35(3) -0.16(2) 0.068(19) 0.047(15)
C86 0.208(19) 0.57(4) 0.310(19) -0.14(3) -0.067(19) -0.10(2)
C70 0.227(18) 0.34(3) 0.49(4) -0.10(3) 0.01(2) 0.00(2)
C85 0.140(11) 0.55(3) 0.260(17) -0.22(2) -0.020(13) -0.088(17)
C72 0.29(3) 0.32(3) 0.60(5) -0.05(3) -0.04(3) 0.00(3)
C52 0.297(7) 0.183(4) 0.432(9) 0.097(6) 0.191(8) 0.032(5)
C87 0.23(2) 0.50(4) 0.241(19) -0.15(2) -0.104(18) 0.00(2)
C43 0.152(3) 0.187(4) 0.438(9) 0.085(5) 0.007(5) -0.004(3)
C76 0.42(3) 0.176(15) 0.43(4) 0.014(19) -0.08(3) 0.11(2)
C71 0.179(14) 0.42(4) 0.59(5) -0.23(4) -0.01(2) -0.031(19)
C105 0.112(7) 0.142(9) 0.286(16) -0.051(10) -0.032(10) 0.036(7)
C106 0.101(13) 0.092(17) 0.28(3) -0.043(16) -0.050(18) 0.050(10)
C29 0.56(4) 0.31(2) 0.253(15) -0.115(15) 0.04(2) 0.13(3)
C107 0.16(3) 0.11(2) 0.26(3) -0.055(17) -0.01(2) 0.076(18)
C108 0.124(18) 0.14(3) 0.29(5) -0.02(2) -0.04(3) 0.08(2)
C46 0.25(2) 0.24(2) 0.76(6) 0.08(3) 0.24(3) 0.059(18)
C45 0.28(3) 0.28(3) 0.77(6) 0.10(3) 0.25(3) 0.03(2)
C32 0.56(4) 0.31(2) 0.257(16) -0.121(16) 0.05(2) 0.13(3)
C30 0.56(4) 0.31(2) 0.254(15) -0.117(16) 0.05(2) 0.13(3)
C7 0.113(3) 0.392(9) 0.354(8) -0.139(7) -0.071(4) -0.004(4)
C31 0.56(4) 0.31(2) 0.252(18) -0.121(18) 0.05(3) 0.13(3)
C47 0.158(16) 0.29(3) 0.75(6) 0.04(3) 0.17(3) 0.033(15)
C48 0.40(5) 0.26(3) 0.81(7) 0.13(4) 0.22(5) 0.04(3)
C8 0.113(3) 0.392(9) 0.354(8) -0.139(7) -0.071(4) -0.004(4)
C6 0.113(3) 0.392(9) 0.354(8) -0.139(7) -0.071(4) -0.004(4)
C64A 0.24(3) 0.25(4) 0.54(6) 0.12(5) -0.07(4) -0.17(3)
C40A 0.30(3) 0.23(3) 0.33(3) -0.14(2) 0.06(2) -0.07(2)
C30A 0.56(4) 0.31(2) 0.259(14) -0.117(15) 0.04(2) 0.13(3)
C32A 0.56(4) 0.31(2) 0.260(15) -0.125(15) 0.05(2) 0.14(3)
C31A 0.56(4) 0.32(2) 0.275(16) -0.111(17) 0.04(2) 0.13(3)
C29A 0.56(4) 0.31(2) 0.252(15) -0.113(15) 0.04(2) 0.14(3)
C18A 0.28(3) 0.23(3) 0.23(3) 0.04(2) 0.02(3) 0.01(3)
C19A 0.25(4) 0.25(3) 0.24(4) 0.07(3) 0.00(4) -0.01(3)
C20A 0.31(4) 0.27(3) 0.18(3) 0.05(2) 0.03(3) -0.04(4)
C1A 0.15(2) 0.33(4) 0.88(11) 0.16(6) 0.04(4) 0.04(3)
C1B 0.102(15) 0.22(3) 0.87(9) 0.12(4) 0.10(3) -0.007(16)
C1C 0.110(16) 0.29(3) 0.79(9) -0.02(5) 0.14(3) -0.016(19)

loop_
_atom_type_symbol
_atom_type_description
_atom_type_scat_dispersion_real
_atom_type_scat_dispersion_imag
_atom_type_scat_source
C C 0.0033 0.0016 'International Tables Vol C Tables 4.2.6.8 and 6.1.1.4'
H H 0.0000 0.0000 'International Tables Vol C Tables 4.2.6.8 and 6.1.1.4'
O O 0.0106 0.0060 'International Tables Vol C Tables 4.2.6.8 and 6.1.1.4'
Si Si 0.0817 0.0704 'International Tables Vol C Tables 4.2.6.8 and 6.1.1.4'
Ti Ti 0.2776 0.4457 'International Tables Vol C Tables 4.2.6.8 and 6.1.1.4'

loop_
_exptl_crystal_face_index_h
_exptl_crystal_face_index_k
_exptl_crystal_face_index_l
_exptl_crystal_face_perp_dist
5 29 13 0.0924
-5 -30 5 0.1027
-3 30 7 0.0860
14 -26 -7 0.0537
29 3 -1 0.0410
2 1 59 0.0456
-16 0 49 0.0630
-4 0 -59 0.0545
-29 0 -4 0.0512

loop_
_geom_angle_atom_site_label_1
_geom_angle_atom_site_label_2
_geom_angle_atom_site_label_3
_geom_angle
_geom_angle_site_symmetry_1
_geom_angle_site_symmetry_3
_geom_angle_publ_flag
O1 Ti1 O40 110.9(4) . . ?
O14 Ti1 O1 109.4(4) . . ?
O14 Ti1 O40 109.6(4) . . ?
O14 Ti1 O27 110.0(4) . . ?
O27 Ti1 O1 107.3(4) . . ?
O27 Ti1 O40 109.5(4) . . ?
O45 Si25 O44 112.4(4) . . ?
O45 Si25 O41 108.2(5) . . ?
O45 Si25 O40 110.5(4) . . ?
O41 Si25 O44 108.1(4) . . ?
O41 Si25 O40 109.4(4) . . ?
O40 Si25 O44 108.2(5) . . ?
O10 Si5 O9 108.0(4) . . ?
O10 Si5 O13 109.6(5) . . ?
O10 Si5 C13 110.4(6) . . ?
O9 Si5 O13 107.2(6) . . ?
O9 Si5 C13 110.5(5) . . ?
O13 Si5 C13 111.0(6) . . ?
O51 Si32 O52 107.0(4) . . ?
O51 Si32 O48 109.5(4) . . ?
O51 Si32 C109 110.2(6) . . ?
O52 Si32 O48 108.9(4) . . ?
O52 Si32 C109 111.9(6) . . ?
O48 Si32 C109 109.2(6) . . ?
O51 Si31 O47 108.0(5) . . ?
O51 Si31 O50 109.5(4) . . ?
O51 Si31 C105 112.0(5) . . ?
O47 Si31 C105 110.6(5) . . ?
O50 Si31 O47 109.9(5) . . ?
O50 Si31 C105 106.8(6) . . ?
O44 Si28 O43 107.3(5) . . ?
O44 Si28 O48 108.7(5) . . ?
O44 Si28 C93 108.8(5) . . ?
O43 Si28 C93 110.1(6) . . ?
O48 Si28 O43 109.8(5) . . ?
O48 Si28 C93 111.9(5) . . ?
O45 Si29 O52 108.4(4) . . ?
O45 Si29 C97 113.7(5) . . ?
O52 Si29 C97 111.5(6) . . ?
O49 Si29 O45 106.6(5) . . ?
O49 Si29 O52 107.7(4) . . ?
O49 Si29 C97 108.7(6) . . ?
O46 Si26 O42 108.0(5) . . ?
O46 Si26 C85 113.6(8) . . ?
O41 Si26 O46 110.6(5) . . ?
O41 Si26 O42 109.4(5) . . ?
O41 Si26 C85 109.9(9) . . ?
O42 Si26 C85 105.1(11) . . ?
O47 Si27 O43 108.4(5) . . ?
O47 Si27 O42 110.3(6) . . ?
O47 Si27 C89 111.0(5) . . ?
O43 Si27 O42 108.7(5) . . ?
O43 Si27 C89 112.4(7) . . ?
O42 Si27 C89 106.2(6) . . ?
O2 Si1 O9 112.4(5) . . ?
O2 Si1 O1 107.5(5) . . ?
O2 Si1 O5 107.5(5) . . ?
O9 Si1 O1 108.6(4) . . ?
O9 Si1 O5 110.3(6) . . ?
O1 Si1 O5 110.6(6) . . ?
O46 Si30 C101 112.1(7) . . ?
O49 Si30 O46 109.5(5) . . ?
O49 Si30 O50 108.9(4) . . ?
O49 Si30 C101 107.4(8) . . ?
O50 Si30 O46 108.8(5) . . ?
O50 Si30 C101 110.1(7) . . ?
O19 Si9 O14 108.8(5) . . ?
O19 Si9 O15 108.2(5) . . ?
O19 Si9 O18 110.8(6) . . ?
O15 Si9 O14 108.9(5) . . ?
O18 Si9 O14 107.8(5) . . ?
O18 Si9 O15 112.2(7) . . ?
O23 Si12 O19 106.5(5) . . ?
O23 Si12 C37 109.9(7) . . ?
O19 Si12 C37 108.3(6) . . ?
O26 Si12 O23 112.0(6) . . ?
O26 Si12 O19 109.1(5) . . ?
O26 Si12 C37 110.9(6) . . ?
O34 Si19 O30 111.4(6) . . ?
O34 Si19 C61 112.2(8) . . ?
O30 Si19 C61 109.0(7) . . ?
O29 Si19 O34 102.9(6) . . ?
O29 Si19 O30 111.7(6) . . ?
O29 Si19 C61 109.5(8) . . ?
O28 Si17 O31 107.1(6) . . ?
O28 Si17 O32 114.2(5) . . ?
O28 Si17 O27 109.1(5) . . ?
O32 Si17 O31 108.0(6) . . ?
O32 Si17 O27 107.7(5) . . ?
O27 Si17 O31 110.7(4) . . ?
O37 Si23 C77 109.8(6) . . ?
O34 Si23 O37 109.9(5) . . ?
O34 Si23 C77 110.6(8) . . ?
O38 Si23 O37 109.0(6) . . ?
O38 Si23 O34 106.7(6) . . ?
O38 Si23 C77 110.7(7) . . ?
O6 Si2 O2 109.6(4) . . ?
O6 Si2 C1 108.9(6) . . ?
O2 Si2 C1 110.5(5) . . ?
O3 Si2 O6 108.9(5) . . ?
O3 Si2 O2 109.6(6) . . ?
O3 Si2 C1 109.2(5) . . ?
O8 Si8 O13 111.9(6) . . ?
O8 Si8 O12 100.9(10) . . ?
O8 Si8 C25 106.8(9) . . ?
O13 Si8 O12 118.0(9) . . ?
O13 Si8 C25 108.8(7) . . ?
O12 Si8 C25 109.8(7) . . ?
O33 Si22 C73 116.4(9) . . ?
O37 Si22 O33 105.7(6) . . ?
O37 Si22 O36 110.5(6) . . ?
O37 Si22 C73 110.6(6) . . ?
O36 Si22 O33 110.6(5) . . ?
O36 Si22 C73 103.2(9) . . ?
O6 Si6 O10 108.5(5) . . ?
O6 Si6 C17 107.6(6) . . ?
O10 Si6 C17 108.1(7) . . ?
O11 Si6 O6 110.5(6) . . ?
O11 Si6 O10 109.4(5) . . ?
O11 Si6 C17 112.7(7) . . ?
O39 Si21 O32 106.9(6) . . ?
O39 Si21 C69 112.2(11) . . ?
O36 Si21 O39 107.3(6) . . ?
O36 Si21 O32 111.9(7) . . ?
O36 Si21 C69 108.1(10) . . ?
O32 Si21 C69 110.4(7) . . ?
O12 Si7 C21 110.8(8) . . ?
O7 Si7 O12 100.9(14) . . ?
O7 Si7 O11 111.6(8) . . ?
O7 Si7 C21 110.3(10) . . ?
O11 Si7 O12 111.0(7) . . ?
O11 Si7 C21 111.9(11) . . ?
O23 Si11 C33 105.9(8) . . ?
O23 Si11 O24 116.0(8) . . ?
O24 Si11 C33 114.9(10) . . ?
O20 Si11 O23 105.4(5) . . ?
O20 Si11 C33 108.9(8) . . ?
O20 Si11 O24 105.3(8) . . ?
O33 Si18 C57 111.1(7) . . ?
O33 Si18 O29 107.4(5) . . ?
O28 Si18 O33 108.9(6) . . ?
O28 Si18 C57 110.1(6) . . ?
O28 Si18 O29 110.1(5) . . ?
O29 Si18 C57 109.1(6) . . ?
O31 Si20 C65 112.1(7) . . ?
O30 Si20 O31 103.2(7) . . ?
O30 Si20 O35 110.3(7) . . ?
O30 Si20 C65 119.1(8) . . ?
O35 Si20 O31 108.1(7) . . ?
O35 Si20 C65 103.8(8) . . ?
O7 Si3 C5 117.8(9) . . ?
O4 Si3 O7 103.9(10) . . ?
O4 Si3 O3 108.6(6) . . ?
O4 Si3 C5 107.3(9) . . ?
O3 Si3 O7 107.3(8) . . ?
O3 Si3 C5 111.5(7) . . ?
O39 Si24 C81 100.3(8) . . ?
O38 Si24 O39 111.0(6) . . ?
O38 Si24 O35 107.1(9) . . ?
O38 Si24 C81 113.0(6) . . ?
O35 Si24 O39 107.2(6) . . ?
O35 Si24 C81 118.0(8) . . ?
O21 Si15 C49 109.7(9) . . ?
O24 Si15 O21 101.0(15) . . ?
O24 Si15 O25 110.4(10) . . ?
O24 Si15 C49 113.3(14) . . ?
O25 Si15 O21 112.7(13) . . ?
O25 Si15 C49 109.6(14) . . ?
Si32 O51 Si31 148.2(5) . . ?
Si18 O33 Si22 145.0(5) . . ?
O22 Si13 O18 111.0(7) . . ?
O22 Si13 O17 108.3(8) . . ?
O22 Si13 C41 103.8(10) . . ?
O18 Si13 O17 104.9(10) . . ?
O18 Si13 C41 105.4(7) . . ?
O17 Si13 C41 123.4(10) . . ?
Si6 O6 Si2 150.2(6) . . ?
O5 Si4 O8 111.9(6) . . ?
O5 Si4 C9 110.4(9) . . ?
O4 Si4 O8 106.9(8) . . ?
O4 Si4 O5 107.8(7) . . ?
O4 Si4 C9 106.3(9) . . ?
C9 Si4 O8 113.3(9) . . ?
Si1 O2 Si2 147.3(6) . . ?
O15 Si10 C29 116(3) . . ?
O15 Si10 C29A 109.3(16) . . ?
O20 Si10 O15 106.0(6) . . ?
O20 Si10 C29 109(2) . . ?
O20 Si10 C29A 108.7(15) . . ?
O16 Si10 O15 118.2(8) . . ?
O16 Si10 O20 110.3(8) . . ?
O16 Si10 C29 97(4) . . ?
O16 Si10 C29A 104.0(14) . . ?
Si30 O46 Si26 148.6(6) . . ?
Si25 O45 Si29 152.7(5) . . ?
Si22 O37 Si23 149.9(5) . . ?
Si5 O10 Si6 150.5(9) . . ?
Si27 O47 Si31 149.5(5) . . ?
Si1 O9 Si5 149.6(5) . . ?
Si8 O8 Si4 143.8(7) . . ?
Si32 O52 Si29 150.5(5) . . ?
O21 Si14 C45 114.6(11) . . ?
O16 Si14 O21 103.4(13) . . ?
O16 Si14 C45 125.4(13) . . ?
O17 Si14 O21 114.2(15) . . ?
O17 Si14 O16 107.9(10) . . ?
O17 Si14 C45 91.0(12) . . ?
Si28 O44 Si25 148.3(6) . . ?
Si26 O41 Si25 147.4(5) . . ?
O22 Si16 O26 108.7(6) . . ?
O22 Si16 O25 106.0(8) . . ?
O22 Si16 C53 112.7(12) . . ?
O26 Si16 O25 110.0(7) . . ?
O26 Si16 C53 110.8(11) . . ?
O25 Si16 C53 108.5(11) . . ?
Si29 O49 Si30 149.5(6) . . ?
Si12 O23 Si11 144.2(7) . . ?
Si1 O1 Ti1 176.8(6) . . ?
Si20 O31 Si17 152.0(6) . . ?
Si17 O28 Si18 148.3(6) . . ?
Si30 O50 Si31 149.8(5) . . ?
C25 C26 C28 95.3(15) . . ?
C27 C26 C25 125(2) . . ?
C27 C26 C28 107.5(16) . . ?
Si25 O40 Ti1 178.0(6) . . ?
Si8 O13 Si5 149.2(6) . . ?
Si27 O43 Si28 146.5(6) . . ?
Si23 O34 Si19 147.0(6) . . ?
Si13 O22 Si16 144.1(11) . . ?
Si21 O39 Si24 150.2(9) . . ?
Si21 O36 Si22 149.6(8) . . ?
Si9 O14 Ti1 162.6(7) . . ?
Si24 O38 Si23 150.8(6) . . ?
Si9 O19 Si12 147.5(6) . . ?
C2 C1 Si2 118.8(9) . . ?
Si20 O30 Si19 153.9(6) . . ?
C23 C22 C21 106(2) . . ?
C23 C22 C24 111(2) . . ?
C21 C22 C24 105(2) . . ?
Si8 O12 Si7 151.2(8) . . ?
Si27 O42 Si26 150.3(6) . . ?
Si12 O26 Si16 151.0(8) . . ?
Si9 O15 Si10 144.1(8) . . ?
Si1 O5 Si4 146.7(9) . . ?
C62 C61 Si19 125.5(15) . . ?
Si7 O7 Si3 155.2(9) . . ?
Si3 O4 Si4 151.6(10) . . ?
Si15 O21 Si14 148.6(12) . . ?
C34 C33 Si11 122.9(16) . . ?
C58 C57 Si18 118.0(14) . . ?
Si9 O18 Si13 150.0(8) . . ?
Si28 O48 Si32 152.8(5) . . ?
Si17 O32 Si21 149.3(7) . . ?
Si20 O35 Si24 153.0(8) . . ?
Si19 O29 Si18 147.4(7) . . ?
C41 C42 C44 109.1(17) . . ?
C41 C42 C43 122(2) . . ?
C43 C42 C44 97.5(11) . . ?
C74 C73 Si22 121.1(14) . . ?
C57 C58 C59 110.0(16) . . ?
C57 C58 C60 110.5(19) . . ?
C60 C58 C59 109.6(19) . . ?
C89 C90 C92 106.3(16) . . ?
C89 C90 C91 106.3(16) . . ?
C91 C90 C92 103.4(18) . . ?
C98 C97 Si29 119.1(12) . . ?
Si15 O24 Si11 152.6(11) . . ?
C97 C98 C100 114(2) . . ?
C97 C98 C99 110.9(16) . . ?
C100 C98 C99 107(2) . . ?
Si10 O20 Si11 147.7(11) . . ?
C18 C17 Si6 125.1(12) . . ?
C18A C17 Si6 110(2) . . ?
C73 C74 C75 98.1(18) . . ?
C73 C74 C76 120.5(18) . . ?
C76 C74 C75 103.0(19) . . ?
C82 C81 Si24 107.7(13) . . ?
Si17 O27 Ti1 172.7(6) . . ?
C1 C2 C4 110(2) . . ?
C3 C2 C1 110.8(14) . . ?
C3 C2 C4 102.0(17) . . ?
C110 C109 Si32 117.4(11) . . ?
C26 C25 Si8 123.1(15) . . ?
C61 C62 C64 101(2) . . ?
C61 C62 C64A 137(5) . . ?
C63 C62 C61 114(2) . . ?
C63 C62 C64 101(2) . . ?
C63 C62 C64A 109(5) . . ?
C94 C93 Si28 117.6(9) . . ?
C66 C65 Si20 119.2(13) . . ?
C14 C13 Si5 122.6(11) . . ?
C36 C34 C33 109(2) . . ?
C36 C34 C35 113(2) . . ?
C35 C34 C33 103(2) . . ?
Si2 O3 Si3 146.8(6) . . ?
Si6 O11 Si7 148.0(9) . . ?
Si15 O25 Si16 152.7(9) . . ?
Si14 O16 Si10 143.2(10) . . ?
C90 C89 Si27 114.8(9) . . ?
C38 C37 Si12 120.8(13) . . ?
C78 C77 Si23 119.1(12) . . ?
Si14 O17 Si13 156.4(11) . . ?
C13 C14 C16 109.6(17) . . ?
C15 C14 C13 126.7(17) . . ?
C15 C14 C16 123.2(19) . . ?
C54 C53 Si16 125(2) . . ?
C19 C18 C17 109.8(19) . . ?
C19 C18 C20 104.9(19) . . ?
C20 C18 C17 98.2(17) . . ?
C80 C78 C77 111.1(17) . . ?
C80 C78 C79 118.5(19) . . ?
C79 C78 C77 108.3(18) . . ?
C42 C41 Si13 107(2) . . ?
C81 C82 C84 87.4(12) . . ?
C83 C82 C81 111.0(15) . . ?
C83 C82 C84 115.0(15) . . ?
C102 C101 Si30 126.5(16) . . ?
C37 C38 C39 107.7(18) . . ?
C37 C38 C40 101(2) . . ?
C37 C38 C40A 115.9(19) . . ?
C39 C38 C40 103(2) . . ?
C39 C38 C40A 107(3) . . ?
C101 C102 C103 109.0(18) . . ?
C101 C102 C104 96.1(16) . . ?
C103 C102 C104 100.5(18) . . ?
C65 C66 C67 100.2(13) . . ?
C65 C66 C68 94.5(13) . . ?
C67 C66 C68 105.8(12) . . ?
C109 C110 C111 99.5(16) . . ?
C109 C110 C112 103.2(14) . . ?
C111 C110 C112 101.8(7) . . ?
C6 C5 Si3 126.0(12) . . ?
C50 C49 Si15 112.7(14) . . ?
C10 C9 Si4 112.6(13) . . ?
C51 C50 C49 104.8(19) . . ?
C52 C50 C49 113.6(16) . . ?
C52 C50 C51 112.6(17) . . ?
C11 C10 C9 102.2(12) . . ?
C12 C10 C9 109.4(16) . . ?
C12 C10 C11 121.7(16) . . ?
C93 C94 C96 105.7(10) . . ?
C95 C94 C93 123.9(11) . . ?
C95 C94 C96 104.9(10) . . ?
C22 C21 Si7 117.1(14) . . ?
C53 C54 C56 109.5(19) . . ?
C53 C54 C55 107(2) . . ?
C55 C54 C56 104(2) . . ?
C70 C69 Si21 129.6(15) . . ?
C85 C86 C88 96(2) . . ?
C85 C86 C87 110.1(18) . . ?
C87 C86 C88 102.9(18) . . ?
C72 C70 C69 101(2) . . ?
C72 C70 C71 103(2) . . ?
C71 C70 C69 101.8(19) . . ?
C86 C85 Si26 117.8(15) . . ?
C106 C105 Si31 125.2(14) . . ?
C1B C105 Si31 116.5(13) . . ?
C107 C106 C105 110(3) . . ?
C107 C106 C108 113(3) . . ?
C108 C106 C105 105.3(18) . . ?
C30 C29 Si10 120.3(18) . . ?
C47 C46 C45 110.3(15) . . ?
C48 C46 C45 116.7(18) . . ?
C48 C46 C47 127.9(13) . . ?
C46 C45 Si14 112.7(16) . . ?
C29 C30 C32 108(3) . . ?
C29 C30 C31 108(2) . . ?
C31 C30 C32 102(3) . . ?
C7 C6 C5 114.0(10) . . ?
C7 C6 C8 115(2) . . ?
C8 C6 C5 104.1(13) . . ?
C31A C30A C32A 103(2) . . ?
C31A C30A C29A 101(2) . . ?
C29A C30A C32A 110(2) . . ?
C30A C29A Si10 113(2) . . ?
C17 C18A C20A 104(2) . . ?
C19A C18A C17 107(3) . . ?
C19A C18A C20A 103(3) . . ?
C105 C1B C1A 105(2) . . ?
C105 C1B C1C 116(2) . . ?
C1C C1B C1A 107(2) . . ?

loop_
_geom_bond_atom_site_label_1
_geom_bond_atom_site_label_2
_geom_bond_distance
_geom_bond_site_symmetry_2
_geom_bond_publ_flag
Ti1 O1 1.765(7) . ?
Ti1 O40 1.765(7) . ?
Ti1 O14 1.735(8) . ?
Ti1 O27 1.755(7) . ?
Si25 O45 1.590(9) . ?
Si25 O44 1.616(9) . ?
Si25 O41 1.601(8) . ?
Si25 O40 1.610(8) . ?
Si5 O10 1.576(9) . ?
Si5 O9 1.646(9) . ?
Si5 O13 1.671(11) . ?
Si5 C13 1.832(13) . ?
Si32 O51 1.590(9) . ?
Si32 O52 1.603(7) . ?
Si32 O48 1.612(8) . ?
Si32 C109 1.873(12) . ?
Si31 O51 1.608(9) . ?
Si31 O47 1.653(9) . ?
Si31 O50 1.623(10) . ?
Si31 C105 1.887(10) . ?
Si28 O44 1.595(8) . ?
Si28 O43 1.658(9) . ?
Si28 O48 1.609(8) . ?
Si28 C93 1.891(14) . ?
Si29 O45 1.624(9) . ?
Si29 O52 1.635(7) . ?
Si29 O49 1.590(9) . ?
Si29 C97 1.879(13) . ?
Si26 O46 1.617(10) . ?
Si26 O41 1.574(9) . ?
Si26 O42 1.630(10) . ?
Si26 C85 1.796(13) . ?
Si27 O47 1.578(9) . ?
Si27 O43 1.591(10) . ?
Si27 O42 1.612(10) . ?
Si27 C89 1.855(11) . ?
Si1 O2 1.568(9) . ?
Si1 O9 1.576(9) . ?
Si1 O1 1.625(8) . ?
Si1 O5 1.629(10) . ?
Si30 O46 1.614(10) . ?
Si30 O49 1.602(10) . ?
Si30 O50 1.607(9) . ?
Si30 C101 1.81(2) . ?
Si9 O14 1.631(8) . ?
Si9 O19 1.546(10) . ?
Si9 O15 1.611(11) . ?
Si9 O18 1.558(11) . ?
Si12 O23 1.614(11) . ?
Si12 O19 1.638(10) . ?
Si12 O26 1.607(10) . ?
Si12 C37 1.817(16) . ?
Si19 O34 1.624(11) . ?
Si19 O30 1.709(10) . ?
Si19 C61 1.83(2) . ?
Si19 O29 1.477(13) . ?
Si17 O31 1.615(9) . ?
Si17 O28 1.554(9) . ?
Si17 O32 1.586(12) . ?
Si17 O27 1.598(7) . ?
Si23 O37 1.644(9) . ?
Si23 O34 1.623(13) . ?
Si23 O38 1.622(10) . ?
Si23 C77 1.859(12) . ?
Si2 O6 1.634(10) . ?
Si2 O2 1.642(8) . ?
Si2 C1 1.845(14) . ?
Si2 O3 1.576(10) . ?
Si8 O8 1.356(10) . ?
Si8 O13 1.506(11) . ?
Si8 O12 1.534(11) . ?
Si8 C25 1.83(2) . ?
Si22 O33 1.758(18) . ?
Si22 O37 1.619(9) . ?
Si22 O36 1.651(12) . ?
Si22 C73 1.817(18) . ?
Si6 O6 1.607(9) . ?
Si6 O10 1.631(8) . ?
Si6 C17 1.911(17) . ?
Si6 O11 1.569(11) . ?
Si21 O39 1.600(13) . ?
Si21 O36 1.476(11) . ?
Si21 O32 1.645(11) . ?
Si21 C69 1.84(2) . ?
Si7 O12 1.676(14) . ?
Si7 O7 1.360(16) . ?
Si7 O11 1.618(16) . ?
Si7 C21 1.892(16) . ?
Si11 O23 1.675(12) . ?
Si11 C33 1.85(2) . ?
Si11 O24 1.71(2) . ?
Si11 O20 1.661(11) . ?
Si18 O33 1.625(17) . ?
Si18 O28 1.605(9) . ?
Si18 C57 1.84(2) . ?
Si18 O29 1.804(15) . ?
Si20 O31 1.585(10) . ?
Si20 O30 1.451(10) . ?
Si20 O35 1.546(15) . ?
Si20 C65 1.712(16) . ?
Si3 O7 1.836(18) . ?
Si3 O4 1.596(17) . ?
Si3 O3 1.706(12) . ?
Si3 C5 1.899(13) . ?
Si24 O39 1.619(14) . ?
Si24 O38 1.589(11) . ?
Si24 O35 1.612(16) . ?
Si24 C81 1.92(2) . ?
Si15 O21 1.585(18) . ?
Si15 O24 1.40(2) . ?
Si15 O25 1.57(2) . ?
Si15 C49 1.81(2) . ?
Si13 O22 1.611(16) . ?
Si13 O18 1.620(11) . ?
Si13 O17 1.81(3) . ?
Si13 C41 2.13(2) . ?
Si4 O8 1.935(14) . ?
Si4 O5 1.639(11) . ?
Si4 O4 1.616(15) . ?
Si4 C9 1.73(2) . ?
Si10 O15 1.639(11) . ?
Si10 O20 1.611(12) . ?
Si10 O16 1.58(2) . ?
Si10 C29 1.87(2) . ?
Si10 C29A 1.893(17) . ?
Si14 O21 1.613(17) . ?
Si14 O16 1.56(3) . ?
Si14 O17 1.44(3) . ?
Si14 C45 1.84(2) . ?
Si16 O22 1.621(13) . ?
Si16 O26 1.625(11) . ?
Si16 O25 1.72(2) . ?
Si16 C53 1.73(2) . ?
C26 C25 1.472(15) . ?
C26 C27 1.33(2) . ?
C26 C28 1.63(3) . ?
C1 C2 1.51(2) . ?
C22 C23 1.50(3) . ?
C22 C21 1.528(19) . ?
C22 C24 1.528(10) . ?
C61 C62 1.531(18) . ?
C33 C34 1.534(16) . ?
C57 C58 1.43(2) . ?
C42 C41 1.30(3) . ?
C42 C44 1.5400(10) . ?
C42 C43 1.5399(10) . ?
C73 C74 1.485(16) . ?
C58 C59 1.72(3) . ?
C58 C60 1.57(3) . ?
C90 C89 1.493(15) . ?
C90 C92 1.58(3) . ?
C90 C91 1.542(10) . ?
C97 C98 1.33(2) . ?
C98 C100 1.496(18) . ?
C98 C99 1.540(16) . ?
C17 C18 1.565(18) . ?
C17 C18A 1.55(2) . ?
C74 C75 1.66(4) . ?
C74 C76 1.494(17) . ?
C81 C82 1.525(15) . ?
C2 C4 1.54(3) . ?
C2 C3 1.48(2) . ?
C109 C110 1.512(16) . ?
C62 C63 1.515(18) . ?
C62 C64 1.563(19) . ?
C62 C64A 1.55(2) . ?
C93 C94 1.524(16) . ?
C65 C66 1.507(16) . ?
C13 C14 1.42(2) . ?
C34 C36 1.44(3) . ?
C34 C35 1.519(19) . ?
C37 C38 1.493(16) . ?
C77 C78 1.56(2) . ?
C14 C16 1.48(3) . ?
C14 C15 1.25(3) . ?
C53 C54 1.522(18) . ?
C18 C19 1.514(18) . ?
C18 C20 1.530(18) . ?
C78 C80 1.34(2) . ?
C78 C79 1.497(17) . ?
C83 C82 1.469(15) . ?
C82 C84 1.564(16) . ?
C101 C102 1.517(17) . ?
C39 C38 1.501(18) . ?
C38 C40 1.564(19) . ?
C38 C40A 1.521(19) . ?
C102 C103 1.520(17) . ?
C102 C104 1.571(17) . ?
C67 C66 1.517(15) . ?
C66 C68 1.573(15) . ?
C110 C111 1.5400(10) . ?
C110 C112 1.550(16) . ?
C5 C6 1.5398(10) . ?
C49 C50 1.524(17) . ?
C9 C10 1.542(16) . ?
C11 C10 1.520(15) . ?
C50 C51 1.523(18) . ?
C50 C52 1.482(16) . ?
C10 C12 1.466(16) . ?
C88 C86 1.602(19) . ?
C94 C95 1.430(13) . ?
C94 C96 1.559(14) . ?
C54 C56 1.525(19) . ?
C54 C55 1.525(19) . ?
C69 C70 1.550(18) . ?
C86 C85 1.513(19) . ?
C86 C87 1.559(17) . ?
C70 C72 1.533(19) . ?
C70 C71 1.548(18) . ?
C105 C106 1.531(14) . ?
C105 C1B 1.529(19) . ?
C106 C107 1.39(5) . ?
C106 C108 1.49(3) . ?
C29 C30 1.52(2) . ?
C46 C45 1.5399(10) . ?
C46 C47 1.38(3) . ?
C46 C48 1.27(3) . ?
C32 C30 1.55(2) . ?
C30 C31 1.54(2) . ?
C7 C6 1.318(16) . ?
C8 C6 1.50(3) . ?
C30A C32A 1.555(18) . ?
C30A C31A 1.531(19) . ?
C30A C29A 1.539(19) . ?
C18A C19A 1.54(2) . ?
C18A C20A 1.55(2) . ?
C1A C1B 1.544(18) . ?
C1B C1C 1.536(19) . ?

loop_
_twin_individual_id
_twin_individual_mass_fraction_refined
1 0.6846(17)
2 0.3154(17)

loop_
_exptl_oxdiff_crystal_face_indexfrac_h
_exptl_oxdiff_crystal_face_indexfrac_k
_exptl_oxdiff_crystal_face_indexfrac_l
_exptl_oxdiff_crystal_face_x
_exptl_oxdiff_crystal_face_y
_exptl_oxdiff_crystal_face_z
4.8056 29.3837 13.3405 0.0332 -0.1115 0.9932
-4.5036 -30.1336 5.0552 0.0508 -0.1865 -0.9811
-2.9983 30.0440 7.0216 -0.2538 -0.0720 0.9585
14.0184 -26.0391 -7.0451 0.5955 0.1725 -0.7681
29.0516 3.0017 -1.0644 0.9425 0.2644 0.2580
2.0302 0.9909 59.1036 0.2846 -0.9410 0.1536
-16.0065 -0.0070 49.1241 -0.3460 -0.9304 0.0013
-4.0336 0.0108 -59.0991 -0.3571 0.9266 -0.1329
-29.0534 0.0037 -3.9445 -0.9796 -0.1763 -0.1711
